data_4109377
loop_
_publ_author_name
'Santanu Banerjee'
'G. Ajith Kumar'
'Richard E. Riman'
'Thomas J. Emge'
'John G. Brennan'

_publ_section_title
;
 Oxoclusters of the Lanthanides Begin to Resemble Solid-State Materials at
 Very Small Cluster Sizes: Structure and NIR Emission from Nd(III)
;
_journal_name_full 'Journal of the American Chemical Society'
_journal_page_first 5926
_journal_page_last 5931
_journal_paper_doi 10.1021/ja069000a
_journal_volume 129
_journal_year 2007
_chemical_formula_sum 'C200 H184 Hg4 N20.8 Nd12 O6 Se30'
_chemical_formula_weight 7876.92
_chemical_name_systematic
; 
 ? 
;
_space_group_IT_number 2
_symmetry_cell_setting triclinic
_symmetry_space_group_name_Hall '-P 1'
_symmetry_space_group_name_H-M 'P -1'
_atom_sites_solution_hydrogens geom
_atom_sites_solution_primary direct
_atom_sites_solution_secondary difmap
_audit_creation_method SHELXL-97
_cell_angle_alpha 95.650(1)
_cell_angle_beta 93.092(1)
_cell_angle_gamma 97.816(1)
_cell_formula_units_Z 1
_cell_length_a 16.8241(12)
_cell_length_b 17.8745(12)
_cell_length_c 20.1482(14)
_cell_measurement_reflns_used 7408
_cell_measurement_temperature 100(2)
_cell_measurement_theta_max 24.75
_cell_measurement_theta_min 2.17
_cell_volume 5959.6(7)
_computing_cell_refinement 'Bruker SMART'
_computing_data_collection 'Bruker SMART'
_computing_data_reduction 'Bruker SAINT'
_computing_molecular_graphics 'Bruker SHELXTL'
_computing_publication_material 'Bruker SHELXTL'
_computing_structure_refinement 'SHELXL-97 (Sheldrick, 1997)'
_computing_structure_solution 'SHELXS-97 (Sheldrick, 1990)'
_diffrn_ambient_temperature 100(2)
_diffrn_measured_fraction_theta_full 0.990
_diffrn_measured_fraction_theta_max 0.990
_diffrn_measurement_device_type 'CCD area detector'
_diffrn_measurement_method 'phi and omega scans'
_diffrn_radiation_monochromator graphite
_diffrn_radiation_source 'fine-focus sealed tube'
_diffrn_radiation_type MoK\a
_diffrn_radiation_wavelength 0.71073
_diffrn_reflns_av_R_equivalents 0.0608
_diffrn_reflns_av_sigmaI/netI 0.0900
_diffrn_reflns_limit_h_max 19
_diffrn_reflns_limit_h_min -19
_diffrn_reflns_limit_k_max 21
_diffrn_reflns_limit_k_min -21
_diffrn_reflns_limit_l_max 23
_diffrn_reflns_limit_l_min -23
_diffrn_reflns_number 47070
_diffrn_reflns_theta_full 24.80
_diffrn_reflns_theta_max 24.80
_diffrn_reflns_theta_min 1.84
_diffrn_standards_decay_% 0
_diffrn_standards_interval_time 0
_diffrn_standards_number 0
_exptl_absorpt_coefficient_mu 9.758
_exptl_absorpt_correction_T_max 0.9999
_exptl_absorpt_correction_T_min 0.6495
_exptl_absorpt_correction_type multi-scan
_exptl_crystal_colour yellow
_exptl_crystal_density_diffrn 2.195
_exptl_crystal_description lathe
_exptl_crystal_F_000 3638
_exptl_crystal_size_max 0.12
_exptl_crystal_size_mid 0.09
_exptl_crystal_size_min 0.04
_refine_diff_density_max 2.641
_refine_diff_density_min -3.140
_refine_diff_density_rms 0.288
_refine_ls_extinction_method none
_refine_ls_goodness_of_fit_ref 1.031
_refine_ls_hydrogen_treatment mixed
_refine_ls_matrix_type full
_refine_ls_number_parameters 1069
_refine_ls_number_reflns 20305
_refine_ls_number_restraints 1278
_refine_ls_restrained_S_all 1.055
_refine_ls_R_factor_all 0.1137
_refine_ls_R_factor_gt 0.0655
_refine_ls_shift/su_max 0.001
_refine_ls_shift/su_mean 0.000
_refine_ls_structure_factor_coef Fsqd
_refine_ls_weighting_details 'w=1/[\s^2^(Fo^2^)+(0.0990P)^2^+35.0000P] where P=(Fo^2^+2Fc^2^)/3'
_refine_ls_weighting_scheme calc
_refine_ls_wR_factor_gt 0.1746
_refine_ls_wR_factor_ref 0.1922
_reflns_number_gt 12761
_reflns_number_total 20305
_reflns_threshold_expression >2sigma(I)
_cod_data_source_file ja069000asi20061215_013136.cif
_cod_data_source_block nd8oxpy
_cod_depositor_comments
;
The following automatic conversions were performed:

'_refine_ls_weighting_scheme' value 'calc
w=1/[\s^2^(Fo^2^)+(0.0990P)^2^+35.0000P] where P=(Fo^2^+2Fc^2^)/3'
was changed to 'calc'. New tag '_refine_ls_weighting_details' was
created. The value of the new tag was set to
'w=1/[\s^2^(Fo^2^)+(0.0990P)^2^+35.0000P] where P=(Fo^2^+2Fc^2^)/3'.

Automatic conversion script
Id: cif_fix_values 3143 2015-03-26 13:38:13Z robertas 
;
_cod_database_code 4109377

loop_
_symmetry_equiv_pos_as_xyz
'x, y, z'
'-x, -y, -z'

loop_
_atom_site_label
_atom_site_type_symbol
_atom_site_fract_x
_atom_site_fract_y
_atom_site_fract_z
_atom_site_U_iso_or_equiv
_atom_site_adp_type
_atom_site_occupancy
_atom_site_calc_flag
_atom_site_refinement_flags
_atom_site_disorder_assembly
_atom_site_disorder_group
Hg1 Hg 0.77920(4) 0.62500(4) 0.96380(3) 0.03950(18) Uani 1 d . . .
Nd1 Nd 0.53389(5) 0.55518(4) 0.93194(4) 0.02412(19) Uani 1 d . . .
Nd2 Nd 0.50795(5) 0.75476(5) 0.91712(4) 0.0304(2) Uani 1 d . . .
Nd3 Nd 0.32757(5) 0.59246(5) 0.87409(4) 0.0269(2) Uani 1 d . . .
Nd4 Nd 0.37706(5) 0.38729(5) 0.89067(4) 0.0273(2) Uani 1 d . . .
Nd5 Nd 0.59050(5) 0.35419(4) 0.94048(4) 0.02613(19) Uani 1 d . . .
Nd6 Nd 0.46608(5) 0.50118(5) 0.74575(4) 0.0304(2) Uani 1 d . . .
O1 O 0.4421(5) 0.6442(5) 0.9436(4) 0.027(2) Uani 1 d . . .
O2 O 0.4228(5) 0.5095(5) 0.8499(4) 0.025(2) Uani 1 d . . .
O3 O 0.4918(5) 0.4297(5) 0.9530(4) 0.026(2) Uani 1 d . . .
Se1 Se 0.50734(9) 0.34856(9) 0.79744(7) 0.0324(4) Uani 1 d . . .
Se2 Se 0.60888(9) 0.45689(9) 0.82036(7) 0.0287(3) Uani 1 d . . .
Se3 Se 0.43201(9) 0.67791(9) 0.77979(7) 0.0352(4) Uani 1 d . . .
Se4 Se 0.56314(9) 0.65157(9) 0.80706(7) 0.0324(4) Uani 1 d . . .
Se5 Se 0.68570(8) 0.50002(8) 1.01084(7) 0.0268(3) Uani 1 d . . .
Se6 Se 0.64712(9) 0.70024(8) 0.98826(7) 0.0293(3) Uani 1 d . . .
Se7 Se 0.28422(9) 0.44964(9) 0.77455(7) 0.0315(4) Uani 1 d . . .
Se8 Se 0.45998(9) 0.21666(9) 0.93421(8) 0.0336(4) Uani 1 d . . .
C1 C 0.1845(9) 0.4033(10) 0.7273(7) 0.037(4) Uani 1 d U . .
C2 C 0.1353(9) 0.3489(10) 0.7530(8) 0.042(4) Uani 1 d U . .
H2 H 0.1505 0.3332 0.7938 0.051 Uiso 1 calc R . .
C3 C 0.0641(11) 0.3168(12) 0.7205(10) 0.062(5) Uani 1 d U . .
H3 H 0.0317 0.2788 0.7389 0.075 Uiso 1 calc R . .
C4 C 0.0404(12) 0.3393(13) 0.6622(11) 0.066(6) Uani 1 d U . .
H4 H -0.0072 0.3155 0.6394 0.080 Uiso 1 calc R . .
C5 C 0.0851(14) 0.3961(13) 0.6365(11) 0.076(6) Uani 1 d U . .
H5 H 0.0671 0.4131 0.5969 0.091 Uiso 1 calc R . .
C6 C 0.1559(11) 0.4286(11) 0.6680(9) 0.053(5) Uani 1 d U . .
H6 H 0.1863 0.4683 0.6502 0.063 Uiso 1 calc R . .
Se9 Se 0.57817(10) 0.17030(10) 0.89079(9) 0.0437(4) Uani 1 d . . .
C7 C 0.5428(12) 0.1347(11) 0.7985(10) 0.056(5) Uani 1 d U . .
C8 C 0.5902(12) 0.0861(12) 0.7669(10) 0.066(6) Uani 1 d U . .
H8 H 0.6339 0.0710 0.7896 0.080 Uiso 1 calc R . .
C9 C 0.5696(16) 0.0613(16) 0.7000(13) 0.106(8) Uani 1 d U . .
H9 H 0.6031 0.0321 0.6771 0.127 Uiso 1 calc R . .
C10 C 0.5027(17) 0.0774(16) 0.6659(12) 0.099(8) Uani 1 d U . .
H10 H 0.4890 0.0589 0.6214 0.118 Uiso 1 calc R . .
C11 C 0.4586(14) 0.1214(13) 0.7007(11) 0.077(6) Uani 1 d U . .
H11 H 0.4120 0.1330 0.6795 0.092 Uiso 1 calc R . .
C12 C 0.4782(12) 0.1514(11) 0.7677(9) 0.057(5) Uani 1 d U . .
H12 H 0.4457 0.1826 0.7897 0.068 Uiso 1 calc R . .
Se10 Se 0.66718(9) 0.25599(9) 1.03979(7) 0.0311(4) Uani 1 d . . .
C13 C 0.7455(9) 0.1898(8) 1.0275(8) 0.037(4) Uani 1 d U . .
C14 C 0.7639(10) 0.1434(11) 1.0738(9) 0.053(5) Uani 1 d U . .
H14 H 0.7343 0.1420 1.1115 0.064 Uiso 1 calc R . .
C15 C 0.8248(12) 0.0977(12) 1.0679(12) 0.072(6) Uani 1 d U . .
H15 H 0.8377 0.0682 1.1014 0.086 Uiso 1 calc R . .
C16 C 0.8644(12) 0.0984(13) 1.0107(12) 0.074(6) Uani 1 d U . .
H16 H 0.9058 0.0692 1.0053 0.089 Uiso 1 calc R . .
C17 C 0.8443(11) 0.1420(11) 0.9595(11) 0.062(5) Uani 1 d U . .
H17 H 0.8708 0.1414 0.9202 0.074 Uiso 1 calc R . .
C18 C 0.7839(10) 0.1855(10) 0.9698(10) 0.051(4) Uani 1 d U . .
H18 H 0.7685 0.2132 0.9357 0.061 Uiso 1 calc R . .
Se11 Se 0.74403(11) 0.61434(11) 0.83971(9) 0.0505(5) Uani 1 d . . .
C19 C 0.8226(12) 0.5752(12) 0.7969(10) 0.064(5) Uani 1 d U . .
C20 C 0.8771(14) 0.6252(14) 0.7610(11) 0.076(6) Uani 1 d U . .
H20 H 0.8713 0.6764 0.7631 0.091 Uiso 1 calc R . .
C21 C 0.9373(15) 0.5995(17) 0.7240(13) 0.094(7) Uani 1 d U . .
H21 H 0.9709 0.6327 0.7016 0.112 Uiso 1 calc R . .
C22 C 0.9466(13) 0.5205(14) 0.7211(11) 0.075(6) Uani 1 d U . .
H22 H 0.9889 0.5027 0.6996 0.090 Uiso 1 calc R . .
C23 C 0.8941(13) 0.4731(14) 0.7494(11) 0.076(6) Uani 1 d U . .
H23 H 0.8973 0.4214 0.7440 0.092 Uiso 1 calc R . .
C24 C 0.8317(13) 0.5003(13) 0.7888(11) 0.072(6) Uani 1 d U . .
H24 H 0.7971 0.4656 0.8089 0.086 Uiso 1 calc R . .
Se12 Se 0.88622(12) 0.66714(10) 1.05723(9) 0.0505(5) Uani 1 d . . .
C25 C 0.9059(10) 0.7744(11) 1.0589(9) 0.051(4) Uani 1 d U . .
C26 C 0.8737(13) 0.8167(12) 1.0102(11) 0.073(6) Uani 1 d U . .
H26 H 0.8418 0.7926 0.9730 0.087 Uiso 1 calc R . .
C27 C 0.8923(16) 0.8970(14) 1.0204(14) 0.100(8) Uani 1 d U . .
H27 H 0.8676 0.9252 0.9911 0.120 Uiso 1 calc R . .
C28 C 0.9418(12) 0.9336(12) 1.0685(11) 0.066(5) Uani 1 d U . .
H28 H 0.9546 0.9862 1.0715 0.079 Uiso 1 calc R . .
C29 C 0.9748(11) 0.8929(12) 1.1145(11) 0.068(6) Uani 1 d U . .
H29 H 1.0110 0.9184 1.1484 0.081 Uiso 1 calc R . .
C30 C 0.9553(11) 0.8145(12) 1.1114(11) 0.068(6) Uani 1 d U . .
H30 H 0.9756 0.7887 1.1450 0.082 Uiso 1 calc R . .
N1 N 0.4249(10) 0.3858(9) 0.6450(7) 0.055(4) Uani 1 d U . .
C31 C 0.4764(14) 0.3402(12) 0.6239(9) 0.070(6) Uani 1 d U . .
H31 H 0.5291 0.3500 0.6424 0.083 Uiso 1 calc R . .
C32 C 0.4553(19) 0.2775(14) 0.5747(11) 0.092(7) Uani 1 d U . .
H32 H 0.4928 0.2466 0.5610 0.110 Uiso 1 calc R . .
C33 C 0.3827(19) 0.2648(15) 0.5495(11) 0.092(7) Uani 1 d U . .
H33 H 0.3680 0.2232 0.5177 0.110 Uiso 1 calc R . .
C34 C 0.3257(15) 0.3089(14) 0.5668(10) 0.081(6) Uani 1 d U . .
H34 H 0.2734 0.3002 0.5475 0.097 Uiso 1 calc R . .
C35 C 0.3528(15) 0.3677(13) 0.6156(10) 0.073(6) Uani 1 d U . .
H35 H 0.3150 0.3983 0.6294 0.088 Uiso 1 calc R . .
N2 N 0.4540(8) 0.8783(8) 0.8848(7) 0.047(4) Uani 1 d U . .
C36 C 0.4442(11) 0.8933(10) 0.8215(9) 0.053(5) Uani 1 d U . .
H36 H 0.4573 0.8590 0.7875 0.064 Uiso 1 calc R . .
C37 C 0.4152(12) 0.9579(11) 0.8046(10) 0.062(5) Uani 1 d U . .
H37 H 0.4084 0.9668 0.7601 0.074 Uiso 1 calc R . .
C38 C 0.3969(11) 1.0080(12) 0.8539(11) 0.060(5) Uani 1 d U . .
H38 H 0.3798 1.0530 0.8433 0.072 Uiso 1 calc R . .
C39 C 0.4032(13) 0.9935(11) 0.9195(11) 0.067(5) Uani 1 d U . .
H39 H 0.3888 1.0268 0.9537 0.080 Uiso 1 calc R . .
C40 C 0.4316(12) 0.9275(11) 0.9322(10) 0.060(5) Uani 1 d U . .
H40 H 0.4356 0.9164 0.9763 0.073 Uiso 1 calc R . .
N3 N 0.2426(7) 0.6605(8) 0.7847(6) 0.040(3) Uani 1 d U . .
C41 C 0.1819(9) 0.6170(10) 0.7446(7) 0.039(4) Uani 1 d U . .
H41 H 0.1656 0.5667 0.7515 0.047 Uiso 1 calc R . .
C42 C 0.1447(11) 0.6498(12) 0.6928(9) 0.059(5) Uani 1 d U . .
H42 H 0.1067 0.6199 0.6627 0.070 Uiso 1 calc R . .
C43 C 0.1643(14) 0.7266(13) 0.6863(10) 0.075(6) Uani 1 d U . .
H43 H 0.1370 0.7489 0.6538 0.090 Uiso 1 calc R . .
C44 C 0.2223(12) 0.7682(13) 0.7268(9) 0.063(5) Uani 1 d U . .
H44 H 0.2378 0.8192 0.7218 0.076 Uiso 1 calc R . .
C45 C 0.2598(10) 0.7339(11) 0.7772(9) 0.047(4) Uani 1 d U . .
H45 H 0.2984 0.7638 0.8068 0.057 Uiso 1 calc R . .
N4 N 0.1704(7) 0.5796(8) 0.8939(6) 0.038(3) Uani 1 d U . .
C46 C 0.1265(9) 0.5097(10) 0.8853(9) 0.045(4) Uani 1 d U . .
H46 H 0.1515 0.4667 0.8770 0.054 Uiso 1 calc R . .
C47 C 0.0448(11) 0.5029(13) 0.8890(12) 0.073(6) Uani 1 d U . .
H47 H 0.0144 0.4552 0.8789 0.088 Uiso 1 calc R . .
C48 C 0.0063(13) 0.5640(13) 0.9069(12) 0.074(6) Uani 1 d U . .
H48 H -0.0490 0.5578 0.9111 0.089 Uiso 1 calc R . .
C49 C 0.0515(10) 0.6344(12) 0.9184(10) 0.058(5) Uani 1 d U . .
H49 H 0.0282 0.6768 0.9329 0.070 Uiso 1 calc R . .
C50 C 0.1325(9) 0.6408(10) 0.9081(8) 0.045(4) Uani 1 d U . .
H50 H 0.1622 0.6890 0.9111 0.054 Uiso 1 calc R . .
N5 N 0.3014(8) 0.2614(8) 0.8194(6) 0.039(3) Uani 1 d U . .
C51 C 0.2986(11) 0.2511(11) 0.7510(8) 0.051(5) Uani 1 d U . .
H51 H 0.3256 0.2895 0.7294 0.062 Uiso 1 calc R . .
C52 C 0.2610(12) 0.1918(12) 0.7139(10) 0.061(5) Uani 1 d U . .
H52 H 0.2638 0.1874 0.6678 0.074 Uiso 1 calc R . .
C53 C 0.2165(14) 0.1351(13) 0.7448(11) 0.077(6) Uani 1 d U . .
H53 H 0.1860 0.0934 0.7199 0.093 Uiso 1 calc R . .
C54 C 0.2197(11) 0.1433(12) 0.8131(10) 0.064(5) Uani 1 d U . .
H54 H 0.1924 0.1053 0.8352 0.077 Uiso 1 calc R . .
C55 C 0.2615(9) 0.2051(10) 0.8492(9) 0.046(4) Uani 1 d U . .
H55 H 0.2627 0.2088 0.8957 0.055 Uiso 1 calc R . .
N6 N 0.7318(8) 0.3420(8) 0.8900(6) 0.041(3) Uani 1 d U . .
C56 C 0.8023(10) 0.3655(11) 0.9231(9) 0.050(4) Uani 1 d U . .
H56 H 0.8025 0.3941 0.9642 0.060 Uiso 1 calc R . .
C57 C 0.8726(11) 0.3513(12) 0.9021(11) 0.064(5) Uani 1 d U . .
H57 H 0.9198 0.3721 0.9273 0.077 Uiso 1 calc R . .
C58 C 0.8762(12) 0.3069(12) 0.8445(11) 0.063(5) Uani 1 d U . .
H58 H 0.9252 0.2952 0.8305 0.076 Uiso 1 calc R . .
C59 C 0.8064(12) 0.2795(12) 0.8070(10) 0.065(5) Uani 1 d U . .
H59 H 0.8065 0.2495 0.7665 0.077 Uiso 1 calc R . .
C60 C 0.7332(11) 0.2986(10) 0.8323(8) 0.048(4) Uani 1 d U . .
H60 H 0.6849 0.2802 0.8078 0.058 Uiso 1 calc R . .
N7A N 0.3946(9) 0.5491(9) 0.6318(6) 0.011(4) Uiso 0.50 d PGU A 1
C61A C 0.4255(9) 0.5310(10) 0.5706(7) 0.019(6) Uiso 0.50 d PGU A 1
H61A H 0.4661 0.5007 0.5678 0.023 Uiso 0.50 calc PR A 1
C62A C 0.3955(12) 0.5583(12) 0.5135(6) 0.048(9) Uiso 0.50 d PGU A 1
H62A H 0.4161 0.5463 0.4725 0.058 Uiso 0.50 calc PR A 1
C63A C 0.3347(12) 0.6037(12) 0.5176(9) 0.038(7) Uiso 0.50 d PGU A 1
H63A H 0.3147 0.6220 0.4794 0.045 Uiso 0.50 calc PR A 1
C64A C 0.3039(12) 0.6218(13) 0.5788(11) 0.065(6) Uiso 0.50 d PGU A 1
H64A H 0.2632 0.6521 0.5816 0.078 Uiso 0.50 calc PR A 1
C65A C 0.3338(11) 0.5944(12) 0.6360(8) 0.038(5) Uiso 0.50 d PGU A 1
H65A H 0.3132 0.6065 0.6769 0.046 Uiso 0.50 calc PR A 1
N8A N 0.6292(10) 0.8573(11) 0.8873(11) 0.041(4) Uiso 0.50 d PGU B 1
C66A C 0.6342(11) 0.9346(12) 0.9068(11) 0.039(7) Uiso 0.50 d PGU B 1
H66A H 0.5906 0.9541 0.9248 0.047 Uiso 0.50 calc PR B 1
C67A C 0.7045(14) 0.9829(9) 0.8994(12) 0.061(10) Uiso 0.50 d PGU B 1
H67A H 0.7079 1.0347 0.9125 0.073 Uiso 0.50 calc PR B 1
C68A C 0.7698(11) 0.9539(11) 0.8725(12) 0.049(9) Uiso 0.50 d PGU B 1
H68A H 0.8168 0.9862 0.8676 0.059 Uiso 0.50 calc PR B 1
C69A C 0.7647(10) 0.8765(12) 0.8530(11) 0.045(8) Uiso 0.50 d PGU B 1
H69A H 0.8084 0.8571 0.8350 0.054 Uiso 0.50 calc PR B 1
C70A C 0.6944(12) 0.8282(9) 0.8603(11) 0.032(7) Uiso 0.50 d PGU B 1
H70A H 0.6911 0.7764 0.8473 0.038 Uiso 0.50 calc PR B 1
N9A N 0.5881(8) 0.5452(10) 0.6687(8) 0.025(5) Uiso 0.50 d PGU A 1
C71A C 0.6523(11) 0.5041(9) 0.6630(9) 0.021(6) Uiso 0.50 d PGU A 1
H71A H 0.6509 0.4584 0.6816 0.026 Uiso 0.50 calc PR A 1
C72A C 0.7185(10) 0.5313(13) 0.6294(12) 0.065(12) Uiso 0.50 d PGU A 1
H72A H 0.7614 0.5038 0.6256 0.078 Uiso 0.50 calc PR A 1
C73A C 0.7204(11) 0.5996(13) 0.6016(12) 0.073(11) Uiso 0.50 d PGU A 1
H73A H 0.7647 0.6178 0.5791 0.087 Uiso 0.50 calc PR A 1
C74A C 0.6563(13) 0.6407(10) 0.6074(11) 0.048(9) Uiso 0.50 d PGU A 1
H74A H 0.6576 0.6864 0.5888 0.057 Uiso 0.50 calc PR A 1
C75A C 0.5901(10) 0.6135(10) 0.6409(10) 0.034(7) Uiso 0.50 d PGU A 1
H75A H 0.5471 0.6410 0.6448 0.041 Uiso 0.50 calc PR A 1
N7B N 0.4220(14) 0.5775(14) 0.6420(12) 0.059(8) Uiso 0.50 d PGU A 2
C61B C 0.4743(12) 0.6248(18) 0.6081(15) 0.094(14) Uiso 0.50 d PGU A 2
H61B H 0.5296 0.6264 0.6157 0.113 Uiso 0.50 calc PR A 2
C62B C 0.4441(18) 0.6695(17) 0.5629(15) 0.115(17) Uiso 0.50 d PGU A 2
H62B H 0.4791 0.7011 0.5403 0.138 Uiso 0.50 calc PR A 2
C63B C 0.361(2) 0.6670(16) 0.5516(14) 0.095(14) Uiso 0.50 d PGU A 2
H63B H 0.3412 0.6969 0.5214 0.114 Uiso 0.50 calc PR A 2
C64B C 0.3091(13) 0.6197(17) 0.5855(14) 0.065(6) Uiso 0.50 d PGU A 2
H64B H 0.2539 0.6180 0.5780 0.078 Uiso 0.50 calc PR A 2
C65B C 0.3394(13) 0.5750(14) 0.6307(12) 0.038(5) Uiso 0.50 d PGU A 2
H65B H 0.3044 0.5433 0.6534 0.046 Uiso 0.50 calc PR A 2
N8B N 0.6309(14) 0.8460(14) 0.8846(14) 0.041(4) Uiso 0.50 d PGU B 2
C66B C 0.6680(18) 0.8982(18) 0.9365(11) 0.090(13) Uiso 0.50 d PGU B 2
H66B H 0.6585 0.8907 0.9805 0.107 Uiso 0.50 calc PR B 2
C67B C 0.7193(18) 0.9615(16) 0.9224(17) 0.094(14) Uiso 0.50 d PGU B 2
H67B H 0.7442 0.9965 0.9571 0.113 Uiso 0.50 calc PR B 2
C68B C 0.733(2) 0.9727(17) 0.857(2) 0.123(17) Uiso 0.50 d PGU B 2
H68B H 0.7678 1.0151 0.8471 0.148 Uiso 0.50 calc PR B 2
C69B C 0.696(2) 0.920(2) 0.8047(14) 0.15(2) Uiso 0.50 d PGU B 2
H69B H 0.7058 0.9279 0.7606 0.184 Uiso 0.50 calc PR B 2
C70B C 0.6450(19) 0.8571(18) 0.8187(12) 0.090(13) Uiso 0.50 d PGU B 2
H70B H 0.6201 0.8222 0.7841 0.108 Uiso 0.50 calc PR B 2
N9B N 0.5817(12) 0.5092(15) 0.6519(12) 0.067(9) Uiso 0.50 d PGU A 2
C71B C 0.6591(14) 0.5442(15) 0.6726(9) 0.045(8) Uiso 0.50 d PGU A 2
H71B H 0.6728 0.5595 0.7177 0.054 Uiso 0.50 calc PR A 2
C72B C 0.7162(11) 0.5562(15) 0.6259(12) 0.052(10) Uiso 0.50 d PGU A 2
H72B H 0.7680 0.5796 0.6398 0.063 Uiso 0.50 calc PR A 2
C73B C 0.6957(15) 0.5333(17) 0.5585(11) 0.080(12) Uiso 0.50 d PGU A 2
H73B H 0.7339 0.5413 0.5273 0.096 Uiso 0.50 calc PR A 2
C74B C 0.6183(17) 0.4984(16) 0.5378(9) 0.083(13) Uiso 0.50 d PGU A 2
H74B H 0.6046 0.4831 0.4927 0.100 Uiso 0.50 calc PR A 2
C75B C 0.5612(12) 0.4863(16) 0.5844(13) 0.081(13) Uiso 0.50 d PGU A 2
H75B H 0.5094 0.4630 0.5706 0.098 Uiso 0.50 calc PR A 2
N10 N 0.040(4) 0.076(3) 0.192(3) 0.35(2) Uiso 1 d GU . .
C76 C -0.028(5) 0.070(3) 0.228(3) 0.41(3) Uiso 1 d GU . .
H76 H -0.0431 0.0265 0.2483 0.492 Uiso 1 calc R . .
C77 C -0.074(3) 0.129(5) 0.233(3) 0.39(3) Uiso 1 d GU . .
H77 H -0.1197 0.1252 0.2569 0.465 Uiso 1 calc R . .
C78 C -0.051(4) 0.194(4) 0.202(3) 0.39(3) Uiso 1 d GU . .
H78 H -0.0820 0.2339 0.2055 0.465 Uiso 1 calc R . .
C79 C 0.017(5) 0.200(3) 0.166(3) 0.33(2) Uiso 1 d GU . .
H79 H 0.0322 0.2440 0.1456 0.392 Uiso 1 calc R . .
C80 C 0.063(3) 0.141(5) 0.161(2) 0.39(2) Uiso 1 d GU . .
H80 H 0.1087 0.1453 0.1370 0.469 Uiso 1 calc R . .
Hg2 Hg -0.05310(19) 0.3464(2) 0.48927(12) 0.1256(13) Uani 0.40 d PDU C 1
Se13 Se -0.1035(4) 0.4669(5) 0.5240(4) 0.124(3) Uani 0.40 d PDU C 1
C81 C -0.0238(9) 0.5512(9) 0.5290(9) 0.077(15) Uiso 0.40 d PGDU C 1
C82 C 0.0438(10) 0.5464(12) 0.4930(11) 0.004(5) Uiso 0.40 d PGDU C 1
H82 H 0.0489 0.5016 0.4669 0.004 Uiso 0.40 calc PR C 1
C83 C 0.1039(12) 0.6085(16) 0.4960(15) 0.090(18) Uiso 0.40 d PGDU C 1
H83 H 0.1491 0.6053 0.4719 0.108 Uiso 0.40 calc PR C 1
C84 C 0.0963(19) 0.6755(14) 0.535(2) 0.19(3) Uiso 0.40 d PGDU C 1
H84 H 0.1364 0.7171 0.5369 0.223 Uiso 0.40 calc PR C 1
C85 C 0.029(2) 0.6803(13) 0.571(2) 0.19(3) Uiso 0.40 d PGDU C 1
H85 H 0.0235 0.7251 0.5970 0.224 Uiso 0.40 calc PR C 1
C86 C -0.0314(19) 0.6182(13) 0.5679(19) 0.13(2) Uiso 0.40 d PGDU C 1
H86 H -0.0767 0.6214 0.5920 0.161 Uiso 0.40 calc PR C 1
Se14 Se 0.0825(5) 0.3282(6) 0.4451(4) 0.143(4) Uani 0.40 d PDU C 1
C87 C 0.1035(17) 0.2290(13) 0.460(2) 0.27(4) Uiso 0.40 d PGDU C 1
C88 C 0.102(3) 0.206(2) 0.523(3) 0.16(3) Uiso 0.40 d PGDU C 1
H88 H 0.0903 0.2394 0.5590 0.191 Uiso 0.40 calc PR C 1
C89 C 0.117(4) 0.134(3) 0.534(4) 0.19(3) Uiso 0.40 d PGDU C 1
H89 H 0.1157 0.1185 0.5771 0.227 Uiso 0.40 calc PR C 1
C90 C 0.134(4) 0.084(2) 0.481(5) 0.33(4) Uiso 0.40 d PGDU C 1
H90 H 0.1442 0.0356 0.4884 0.395 Uiso 0.40 calc PR C 1
C91 C 0.136(6) 0.107(2) 0.417(4) 0.36(4) Uiso 0.40 d PGDU C 1
H91 H 0.1472 0.0736 0.3817 0.434 Uiso 0.40 calc PR C 1
C92 C 0.121(5) 0.179(2) 0.406(3) 0.36(3) Uiso 0.40 d PGDU C 1
H92 H 0.1217 0.1946 0.3636 0.434 Uiso 0.40 calc PR C 1
Se15 Se -0.1414(5) 0.2221(6) 0.4963(4) 0.146(4) Uani 0.40 d PDU C 1
C93 C -0.2186(9) 0.2446(10) 0.5599(7) 0.085(15) Uiso 0.40 d PGDU C 1
C94 C -0.2047(12) 0.3123(12) 0.6017(11) 0.052(11) Uiso 0.40 d PGDU C 1
H94 H -0.1584 0.3465 0.5988 0.062 Uiso 0.40 calc PR C 1
C95 C -0.2600(15) 0.3291(14) 0.6478(12) 0.034(9) Uiso 0.40 d PGDU C 1
H95 H -0.2507 0.3745 0.6758 0.041 Uiso 0.40 calc PR C 1
C96 C -0.3292(14) 0.2781(16) 0.6521(12) 0.066(13) Uiso 0.40 d PGDU C 1
H96 H -0.3662 0.2893 0.6830 0.079 Uiso 0.40 calc PR C 1
C97 C -0.3431(15) 0.2103(17) 0.6103(17) 0.070(13) Uiso 0.40 d PGDU C 1
H97 H -0.3894 0.1762 0.6132 0.084 Uiso 0.40 calc PR C 1
C98 C -0.2878(14) 0.1935(13) 0.5642(14) 0.060(12) Uiso 0.40 d PGDU C 1
H98 H -0.2971 0.1482 0.5363 0.072 Uiso 0.40 calc PR C 1
Hg2B Hg -0.0146(8) 0.2279(8) 0.5157(7) 0.120(4) Uiso 0.10 d PD D 2
Se23 Se 0.087(3) 0.254(3) 0.425(2) 0.400 Uiso 0.10 d PD D 2
C231 C 0.083(10) 0.196(11) 0.340(6) 0.400 Uiso 0.10 d PGDU D 2
C232 C 0.12(2) 0.130(14) 0.333(15) 0.400 Uiso 0.10 d PGDU D 2
H232 H 0.1417 0.1133 0.3707 0.480 Uiso 0.10 calc PR D 2
C233 C 0.11(3) 0.09(2) 0.271(19) 0.400 Uiso 0.10 d PGDU D 2
H233 H 0.1369 0.0428 0.2672 0.480 Uiso 0.10 calc PR D 2
C234 C 0.08(3) 0.11(3) 0.216(14) 0.400 Uiso 0.10 d PGDU D 2
H234 H 0.0752 0.0837 0.1743 0.480 Uiso 0.10 calc PR D 2
C235 C 0.04(3) 0.18(3) 0.222(6) 0.400 Uiso 0.10 d PGDU D 2
H235 H 0.0185 0.1951 0.1848 0.480 Uiso 0.10 calc PR D 2
C236 C 0.05(2) 0.22(2) 0.284(5) 0.400 Uiso 0.10 d PGDU D 2
H236 H 0.0233 0.2657 0.2884 0.480 Uiso 0.10 calc PR D 2
Se24 Se 0.0175(19) 0.1344(17) 0.5916(15) 0.131(12) Uiso 0.10 d PD D 2
C241 C -0.073(3) 0.109(3) 0.642(3) 0.112(14) Uiso 0.10 d PGDU D 2
C242 C -0.137(4) 0.057(6) 0.614(5) 0.099(16) Uiso 0.10 d PGDU D 2
H242 H -0.1366 0.0346 0.5699 0.119 Uiso 0.10 calc PR D 2
C243 C -0.203(5) 0.038(8) 0.650(7) 0.067(12) Uiso 0.10 d PGDU D 2
H243 H -0.2467 0.0028 0.6314 0.081 Uiso 0.10 calc PR D 2
C244 C -0.205(5) 0.070(7) 0.716(6) 0.074(13) Uiso 0.10 d PGDU D 2
H244 H -0.2486 0.0576 0.7404 0.089 Uiso 0.10 calc PR D 2
C245 C -0.140(7) 0.122(9) 0.744(5) 0.098(16) Uiso 0.10 d PGDU D 2
H245 H -0.1405 0.1443 0.7881 0.117 Uiso 0.10 calc PR D 2
C246 C -0.074(6) 0.141(7) 0.708(4) 0.105(16) Uiso 0.10 d PGDU D 2
H246 H -0.0305 0.1761 0.7267 0.126 Uiso 0.10 calc PR D 2
Se25 Se -0.1298(14) 0.3009(15) 0.5131(14) 0.098(9) Uiso 0.10 d PD D 2
C251 C -0.2174(18) 0.281(2) 0.5688(17) 0.016(19) Uiso 0.10 d PGDU D 2
C252 C -0.229(3) 0.333(3) 0.622(3) 0.009(18) Uiso 0.10 d PGDU D 2
H252 H -0.1945 0.3781 0.6310 0.010 Uiso 0.10 calc PR D 2
C253 C -0.293(4) 0.317(4) 0.662(3) 0.016(19) Uiso 0.10 d PGDU D 2
H253 H -0.3012 0.3517 0.6973 0.019 Uiso 0.10 calc PR D 2
C254 C -0.345(4) 0.249(4) 0.648(3) 0.02(2) Uiso 0.10 d PGDU D 2
H254 H -0.3879 0.2384 0.6749 0.024 Uiso 0.10 calc PR D 2
C255 C -0.333(5) 0.197(4) 0.595(5) 0.03(2) Uiso 0.10 d PGDU D 2
H255 H -0.3680 0.1515 0.5862 0.040 Uiso 0.10 calc PR D 2
C256 C -0.269(4) 0.213(3) 0.555(4) 0.05(2) Uiso 0.10 d PGDU D 2
H256 H -0.2614 0.1779 0.5198 0.057 Uiso 0.10 calc PR D 2
N341 N -0.051(2) 0.119(2) 0.651(2) 0.112(14) Uiso 0.40 d PGU E 3
C342 C -0.129(2) 0.101(2) 0.6219(15) 0.099(16) Uiso 0.40 d PGU E 3
H342 H -0.1388 0.1052 0.5767 0.119 Uiso 0.40 calc PR E 3
C343 C -0.1921(18) 0.077(2) 0.6601(18) 0.067(12) Uiso 0.40 d PGU E 3
H343 H -0.2441 0.0650 0.6404 0.081 Uiso 0.40 calc PR E 3
C344 C -0.177(2) 0.071(2) 0.7278(17) 0.074(13) Uiso 0.40 d PGU E 3
H344 H -0.2195 0.0547 0.7533 0.089 Uiso 0.40 calc PR E 3
C345 C -0.100(2) 0.089(2) 0.7572(15) 0.098(16) Uiso 0.40 d PGU E 3
H345 H -0.0897 0.0847 0.8025 0.117 Uiso 0.40 calc PR E 3
C346 C -0.0365(18) 0.113(2) 0.719(2) 0.105(16) Uiso 0.40 d PGU E 3
H346 H 0.0155 0.1249 0.7388 0.126 Uiso 0.40 calc PR E 3
Hg3 Hg 0.4430(3) 0.95515(15) 0.53554(13) 0.1670(15) Uani 0.50 d PDU . .
Se16 Se 0.3544(6) 0.8799(4) 0.6107(3) 0.155(3) Uani 0.50 d PDU . .
C99 C 0.2615(12) 0.9281(13) 0.6038(12) 0.101(16) Uiso 0.50 d PGDU . .
C100 C 0.259(2) 0.987(2) 0.563(2) 0.24(3) Uiso 0.50 d PGDU . .
H100 H 0.3033 1.0022 0.5398 0.283 Uiso 0.50 calc PR . .
C101 C 0.191(3) 1.022(3) 0.558(3) 0.24(3) Uiso 0.50 d PGDU . .
H101 H 0.1890 1.0611 0.5315 0.288 Uiso 0.50 calc PR . .
C102 C 0.125(2) 0.999(3) 0.594(3) 0.24(3) Uiso 0.50 d PGDU . .
H102 H 0.0788 1.0222 0.5905 0.291 Uiso 0.50 calc PR . .
C103 C 0.1270(17) 0.940(3) 0.634(3) 0.23(3) Uiso 0.50 d PGDU . .
H103 H 0.0828 0.9245 0.6577 0.279 Uiso 0.50 calc PR . .
C104 C 0.1955(16) 0.905(3) 0.639(2) 0.24(3) Uiso 0.50 d PGDU . .
H104 H 0.1971 0.8656 0.6661 0.282 Uiso 0.50 calc PR . .
Se17 Se 0.5832(6) 0.9491(5) 0.5214(4) 0.142(4) Uani 0.50 d PDU . .
C105 C 0.6130(17) 0.8834(10) 0.5851(9) 0.126(19) Uiso 0.50 d PGDU . .
C106 C 0.555(2) 0.846(2) 0.6219(17) 0.15(2) Uiso 0.50 d PGDU . .
H106 H 0.5018 0.8530 0.6157 0.177 Uiso 0.50 calc PR . .
C107 C 0.578(3) 0.799(2) 0.6680(19) 0.14(2) Uiso 0.50 d PGDU . .
H107 H 0.5394 0.7737 0.6926 0.168 Uiso 0.50 calc PR . .
C108 C 0.658(3) 0.788(2) 0.6773(17) 0.20(3) Uiso 0.50 d PGDU . .
H108 H 0.6731 0.7566 0.7081 0.239 Uiso 0.50 calc PR . .
C109 C 0.716(3) 0.826(3) 0.640(2) 0.25(3) Uiso 0.50 d PGDU . .
H109 H 0.7693 0.8188 0.6467 0.306 Uiso 0.50 calc PR . .
C110 C 0.6932(18) 0.873(2) 0.5944(19) 0.17(3) Uiso 0.50 d PGDU . .
H110 H 0.7317 0.8981 0.5698 0.203 Uiso 0.50 calc PR . .
Se18 Se 0.3636(5) 1.0445(5) 0.4717(4) 0.122(3) Uani 0.50 d PDU . .
C111 C 0.4352(12) 1.1095(8) 0.4259(9) 0.081(13) Uiso 0.50 d PGDU . .
C112 C 0.4069(15) 1.1420(19) 0.3710(14) 0.120(19) Uiso 0.50 d PGDU . .
H112 H 0.3527 1.1320 0.3566 0.144 Uiso 0.50 calc PR . .
C113 C 0.460(2) 1.190(2) 0.3378(17) 0.12(2) Uiso 0.50 d PGDU . .
H113 H 0.4408 1.2114 0.3010 0.147 Uiso 0.50 calc PR . .
C114 C 0.541(2) 1.2046(16) 0.3593(17) 0.110(17) Uiso 0.50 d PGDU . .
H114 H 0.5760 1.2365 0.3371 0.132 Uiso 0.50 calc PR . .
C115 C 0.5689(14) 1.1721(19) 0.4142(18) 0.13(2) Uiso 0.50 d PGDU . .
H115 H 0.6231 1.1821 0.4286 0.161 Uiso 0.50 calc PR . .
C116 C 0.5162(12) 1.1245(16) 0.4475(14) 0.094(15) Uiso 0.50 d PGDU . .
H116 H 0.5351 1.1027 0.4842 0.113 Uiso 0.50 calc PR . .

loop_
_atom_site_aniso_label
_atom_site_aniso_U_11
_atom_site_aniso_U_22
_atom_site_aniso_U_33
_atom_site_aniso_U_23
_atom_site_aniso_U_13
_atom_site_aniso_U_12
Hg1 0.0343(4) 0.0466(4) 0.0390(4) 0.0029(3) 0.0055(3) 0.0108(3)
Nd1 0.0297(4) 0.0257(4) 0.0185(4) 0.0027(3) -0.0001(3) 0.0100(3)
Nd2 0.0351(5) 0.0284(5) 0.0298(4) 0.0072(4) 0.0010(3) 0.0099(4)
Nd3 0.0289(4) 0.0304(5) 0.0232(4) 0.0040(3) -0.0018(3) 0.0111(3)
Nd4 0.0325(5) 0.0285(5) 0.0213(4) 0.0018(3) -0.0028(3) 0.0088(3)
Nd5 0.0302(5) 0.0278(5) 0.0222(4) 0.0020(3) 0.0005(3) 0.0118(3)
Nd6 0.0360(5) 0.0393(5) 0.0182(4) 0.0047(4) 0.0002(3) 0.0133(4)
O1 0.033(6) 0.026(6) 0.025(5) 0.004(4) -0.008(4) 0.011(4)
O2 0.036(6) 0.019(5) 0.020(5) 0.000(4) 0.002(4) 0.007(4)
O3 0.033(6) 0.031(6) 0.016(5) 0.006(4) -0.008(4) 0.012(4)
Se1 0.0407(9) 0.0347(9) 0.0229(8) 0.0001(7) -0.0013(6) 0.0127(7)
Se2 0.0319(8) 0.0351(9) 0.0219(7) 0.0038(6) 0.0020(6) 0.0140(7)
Se3 0.0391(9) 0.0418(10) 0.0277(8) 0.0116(7) -0.0020(7) 0.0121(7)
Se4 0.0386(9) 0.0338(9) 0.0277(8) 0.0083(7) 0.0047(6) 0.0114(7)
Se5 0.0283(8) 0.0311(8) 0.0224(7) 0.0039(6) -0.0006(6) 0.0089(6)
Se6 0.0302(8) 0.0312(9) 0.0277(8) 0.0043(6) 0.0009(6) 0.0087(6)
Se7 0.0333(9) 0.0411(9) 0.0213(7) 0.0023(7) -0.0023(6) 0.0123(7)
Se8 0.0355(9) 0.0331(9) 0.0327(8) 0.0029(7) -0.0020(7) 0.0086(7)
C1 0.029(8) 0.054(10) 0.029(8) -0.005(7) -0.006(6) 0.020(7)
C2 0.034(9) 0.050(10) 0.040(9) -0.005(8) -0.002(7) 0.000(8)
C3 0.043(10) 0.079(13) 0.062(11) -0.003(10) 0.011(9) 0.002(9)
C4 0.042(10) 0.075(13) 0.077(13) -0.008(11) -0.024(9) 0.013(9)
C5 0.096(14) 0.067(13) 0.061(12) 0.008(10) -0.040(11) 0.014(11)
C6 0.061(11) 0.051(11) 0.045(10) 0.002(8) -0.008(8) 0.010(9)
Se9 0.0450(10) 0.0428(11) 0.0443(10) -0.0011(8) 0.0028(8) 0.0146(8)
C7 0.056(11) 0.055(11) 0.055(11) 0.002(9) 0.005(9) 0.001(9)
C8 0.056(11) 0.068(12) 0.069(12) -0.025(10) 0.002(9) 0.015(9)
C9 0.101(16) 0.128(17) 0.084(14) -0.046(13) 0.016(12) 0.036(14)
C10 0.108(16) 0.134(18) 0.056(12) -0.014(13) -0.001(11) 0.044(14)
C11 0.083(14) 0.087(14) 0.057(11) -0.001(11) -0.009(10) 0.008(11)
C12 0.074(12) 0.047(11) 0.050(10) -0.002(9) 0.008(9) 0.013(9)
Se10 0.0328(9) 0.0300(9) 0.0328(8) 0.0037(7) -0.0005(6) 0.0141(7)
C13 0.041(9) 0.019(8) 0.054(10) 0.017(7) -0.003(7) 0.013(7)
C14 0.041(10) 0.065(12) 0.059(11) 0.015(9) 0.002(8) 0.025(8)
C15 0.061(12) 0.078(13) 0.087(13) 0.019(11) 0.005(10) 0.042(10)
C16 0.042(10) 0.082(13) 0.104(15) 0.004(12) 0.006(10) 0.036(10)
C17 0.044(10) 0.067(12) 0.082(13) 0.016(10) 0.015(9) 0.024(9)
C18 0.038(9) 0.045(10) 0.073(11) 0.004(9) 0.015(8) 0.011(8)
Se11 0.0509(11) 0.0625(13) 0.0400(10) 0.0084(9) -0.0002(8) 0.0140(9)
C19 0.068(12) 0.064(12) 0.056(11) 0.008(9) -0.035(9) 0.009(10)
C20 0.087(14) 0.081(13) 0.070(13) 0.037(11) 0.019(11) 0.023(11)
C21 0.079(14) 0.122(16) 0.089(15) 0.047(14) 0.017(11) 0.018(13)
C22 0.070(13) 0.092(14) 0.065(12) 0.015(11) 0.024(10) 0.005(11)
C23 0.081(14) 0.076(13) 0.070(13) -0.011(11) 0.014(11) 0.016(11)
C24 0.076(13) 0.074(13) 0.067(12) 0.011(11) 0.008(10) 0.012(11)
Se12 0.0606(12) 0.0427(11) 0.0493(11) 0.0050(9) -0.0127(9) 0.0179(9)
C25 0.040(9) 0.059(11) 0.054(10) -0.008(9) 0.000(8) 0.018(8)
C26 0.083(13) 0.064(12) 0.068(12) 0.012(10) -0.021(10) 0.004(11)
C27 0.118(17) 0.070(13) 0.105(16) 0.024(13) -0.034(13) -0.007(13)
C28 0.060(12) 0.052(11) 0.084(13) 0.019(10) 0.004(10) -0.006(9)
C29 0.046(11) 0.066(12) 0.088(13) -0.018(11) -0.002(9) 0.019(9)
C30 0.047(11) 0.070(12) 0.088(13) -0.008(11) -0.009(10) 0.026(10)
N1 0.068(10) 0.068(10) 0.033(8) 0.006(7) 0.014(7) 0.022(8)
C31 0.097(14) 0.073(13) 0.044(10) 0.004(9) -0.001(10) 0.039(11)
C32 0.149(17) 0.085(15) 0.048(12) -0.004(11) 0.006(12) 0.049(14)
C33 0.136(18) 0.084(15) 0.049(12) -0.011(11) 0.011(12) 0.002(14)
C34 0.095(14) 0.090(15) 0.043(11) -0.017(11) 0.006(10) -0.020(12)
C35 0.090(13) 0.079(13) 0.045(10) -0.007(10) 0.022(10) -0.007(11)
N2 0.055(9) 0.031(8) 0.053(9) 0.006(7) -0.003(7) 0.006(6)
C36 0.073(12) 0.049(10) 0.047(10) 0.019(8) 0.024(9) 0.023(9)
C37 0.088(13) 0.052(11) 0.050(10) 0.022(9) 0.000(10) 0.013(10)
C38 0.050(11) 0.058(12) 0.075(12) 0.013(10) 0.007(9) 0.017(9)
C39 0.079(13) 0.050(11) 0.075(12) -0.003(10) 0.016(10) 0.024(10)
C40 0.073(12) 0.058(12) 0.047(10) -0.003(9) -0.003(9) 0.007(10)
N3 0.028(7) 0.060(9) 0.035(7) 0.003(7) 0.006(5) 0.017(6)
C41 0.033(8) 0.056(10) 0.028(8) 0.004(7) -0.008(6) 0.008(7)
C42 0.044(10) 0.083(13) 0.051(10) 0.002(10) -0.009(8) 0.027(9)
C43 0.105(15) 0.079(13) 0.055(11) 0.030(10) -0.012(10) 0.049(11)
C44 0.066(12) 0.079(13) 0.050(11) 0.020(10) -0.009(9) 0.025(10)
C45 0.043(10) 0.051(10) 0.052(10) 0.003(9) 0.005(8) 0.020(8)
N4 0.028(7) 0.047(8) 0.041(7) 0.001(6) 0.004(6) 0.011(6)
C46 0.030(9) 0.051(10) 0.058(10) 0.008(8) 0.015(7) 0.006(7)
C47 0.035(10) 0.080(13) 0.104(14) 0.001(12) 0.008(10) 0.009(9)
C48 0.055(12) 0.075(13) 0.102(15) 0.020(12) 0.016(11) 0.027(10)
C49 0.035(9) 0.067(12) 0.077(12) -0.001(10) 0.001(8) 0.031(9)
C50 0.030(8) 0.056(10) 0.054(10) 0.001(8) 0.005(7) 0.022(8)
N5 0.036(7) 0.050(8) 0.035(7) -0.004(6) -0.005(6) 0.026(6)
C51 0.067(11) 0.059(11) 0.031(8) -0.004(8) -0.002(8) 0.024(9)
C52 0.076(13) 0.060(12) 0.044(10) -0.015(9) -0.011(9) 0.015(10)
C53 0.085(14) 0.073(13) 0.060(12) -0.035(11) -0.005(10) -0.007(11)
C54 0.049(11) 0.066(12) 0.069(11) -0.005(10) 0.016(9) -0.019(9)
C55 0.032(9) 0.051(10) 0.055(10) 0.001(8) -0.004(7) 0.014(8)
N6 0.050(8) 0.049(8) 0.032(7) 0.018(6) 0.011(6) 0.025(7)
C56 0.036(9) 0.072(12) 0.046(9) 0.024(9) -0.004(7) 0.017(8)
C57 0.037(10) 0.086(14) 0.071(12) 0.016(10) -0.010(9) 0.020(9)
C58 0.055(11) 0.074(13) 0.070(12) 0.021(10) 0.020(9) 0.026(10)
C59 0.071(12) 0.075(13) 0.052(11) 0.006(10) 0.034(9) 0.016(10)
C60 0.058(10) 0.066(11) 0.028(8) 0.021(8) 0.013(7) 0.017(9)
Hg2 0.092(2) 0.230(4) 0.0539(15) 0.006(2) -0.0116(14) 0.033(2)
Se13 0.093(5) 0.185(9) 0.096(5) 0.034(5) -0.010(4) 0.025(5)
Se14 0.108(6) 0.223(10) 0.093(5) 0.001(6) 0.034(5) 0.006(6)
Se15 0.151(8) 0.200(10) 0.096(6) 0.010(6) 0.032(5) 0.052(7)
Hg3 0.331(5) 0.0888(19) 0.0796(16) 0.0179(14) 0.077(2) -0.006(2)
Se16 0.233(7) 0.137(6) 0.095(4) 0.038(4) 0.054(5) -0.008(5)
Se17 0.216(8) 0.113(6) 0.109(6) 0.030(4) 0.078(6) 0.031(6)
Se18 0.183(7) 0.099(5) 0.075(4) 0.001(3) 0.012(5) -0.013(5)

loop_
_atom_type_symbol
_atom_type_description
_atom_type_scat_dispersion_real
_atom_type_scat_dispersion_imag
_atom_type_scat_source
C C 0.0033 0.0016 'International Tables Vol C Tables 4.2.6.8 and 6.1.1.4'
H H 0.0000 0.0000 'International Tables Vol C Tables 4.2.6.8 and 6.1.1.4'
N N 0.0061 0.0033 'International Tables Vol C Tables 4.2.6.8 and 6.1.1.4'
O O 0.0106 0.0060 'International Tables Vol C Tables 4.2.6.8 and 6.1.1.4'
Se Se -0.0929 2.2259 'International Tables Vol C Tables 4.2.6.8 and 6.1.1.4'
Nd Nd -0.1943 3.0179 'International Tables Vol C Tables 4.2.6.8 and 6.1.1.4'
Hg Hg -2.3894 9.2266 'International Tables Vol C Tables 4.2.6.8 and 6.1.1.4'

loop_
_geom_angle_atom_site_label_1
_geom_angle_atom_site_label_2
_geom_angle_atom_site_label_3
_geom_angle
_geom_angle_site_symmetry_1
_geom_angle_site_symmetry_3
Se12 Hg1 Se11 146.38(7) . .
Se12 Hg1 Se6 108.84(6) . .
Se11 Hg1 Se6 90.54(5) . .
Se12 Hg1 Se5 103.09(6) . .
Se11 Hg1 Se5 105.87(6) . .
Se6 Hg1 Se5 84.84(5) . .
O3 Nd1 O1 118.7(3) . .
O3 Nd1 O3 77.8(3) . 2_667
O1 Nd1 O3 73.3(3) . 2_667
O3 Nd1 O2 75.2(3) . .
O1 Nd1 O2 73.9(3) . .
O3 Nd1 O2 119.0(3) 2_667 .
O3 Nd1 Se6 142.2(2) . .
O1 Nd1 Se6 78.8(2) . .
O3 Nd1 Se6 76.1(2) 2_667 .
O2 Nd1 Se6 142.0(2) . .
O3 Nd1 Se2 76.1(2) . .
O1 Nd1 Se2 140.3(2) . .
O3 Nd1 Se2 145.2(2) 2_667 .
O2 Nd1 Se2 75.5(2) . .
Se6 Nd1 Se2 112.93(5) . .
O3 Nd1 Se4 139.2(2) . .
O1 Nd1 Se4 76.4(2) . .
O3 Nd1 Se4 141.2(2) 2_667 .
O2 Nd1 Se4 73.6(2) . .
Se6 Nd1 Se4 74.70(4) . .
Se2 Nd1 Se4 71.19(4) . .
O3 Nd1 Se5 73.6(2) . .
O1 Nd1 Se5 141.5(2) . .
O3 Nd1 Se5 74.5(2) 2_667 .
O2 Nd1 Se5 141.9(2) . .
Se6 Nd1 Se5 73.46(4) . .
Se2 Nd1 Se5 76.31(4) . .
Se4 Nd1 Se5 119.78(4) . .
O3 Nd1 Se5 60.8(2) . 2_667
O1 Nd1 Se5 57.9(2) . 2_667
O3 Nd1 Se5 59.5(2) 2_667 2_667
O2 Nd1 Se5 59.5(2) . 2_667
Se6 Nd1 Se5 123.97(4) . 2_667
Se2 Nd1 Se5 123.07(4) . 2_667
Se4 Nd1 Se5 120.59(4) . 2_667
Se5 Nd1 Se5 119.63(3) . 2_667
O1 Nd2 N8B 155.9(6) . .
O1 Nd2 N2 130.8(4) . .
N8B Nd2 N2 72.9(6) . .
O1 Nd2 N8A 159.7(5) . .
N8B Nd2 N8A 4.2(8) . .
N2 Nd2 N8A 69.3(5) . .
O1 Nd2 Se8 82.1(2) . 2_667
N8B Nd2 Se8 97.6(6) . 2_667
N2 Nd2 Se8 103.7(3) . 2_667
N8A Nd2 Se8 96.2(5) . 2_667
O1 Nd2 Se6 82.2(2) . .
N8B Nd2 Se6 77.5(6) . .
N2 Nd2 Se6 142.5(3) . .
N8A Nd2 Se6 79.9(5) . .
Se8 Nd2 Se6 58.04(4) 2_667 .
O1 Nd2 Se4 82.3(2) . .
N8B Nd2 Se4 81.2(6) . .
N2 Nd2 Se4 117.8(3) . .
N8A Nd2 Se4 85.1(4) . .
Se8 Nd2 Se4 135.59(5) 2_667 .
Se6 Nd2 Se4 78.78(4) . .
O1 Nd2 Se3 77.5(2) . .
N8B Nd2 Se3 102.8(6) . .
N2 Nd2 Se3 86.6(3) . .
N8A Nd2 Se3 104.5(5) . .
Se8 Nd2 Se3 159.14(5) 2_667 .
Se6 Nd2 Se3 122.38(5) . .
Se4 Nd2 Se3 45.57(4) . .
O1 Nd2 Se10 59.0(2) . 2_667
N8B Nd2 Se10 144.9(6) . 2_667
N2 Nd2 Se10 73.7(3) . 2_667
N8A Nd2 Se10 140.8(4) . 2_667
Se8 Nd2 Se10 80.12(4) 2_667 2_667
Se6 Nd2 Se10 126.69(5) . 2_667
Se4 Nd2 Se10 124.58(5) . 2_667
Se3 Nd2 Se10 85.65(5) . 2_667
O1 Nd3 O2 75.4(3) . .
O1 Nd3 N4 132.0(4) . .
O2 Nd3 N4 137.0(4) . .
O1 Nd3 N3 128.8(4) . .
O2 Nd3 N3 126.8(3) . .
N4 Nd3 N3 66.9(4) . .
O1 Nd3 Se5 77.3(2) . 2_667
O2 Nd3 Se5 79.1(2) . 2_667
N4 Nd3 Se5 77.4(3) . 2_667
N3 Nd3 Se5 144.2(3) . 2_667
O1 Nd3 Se3 77.5(2) . .
O2 Nd3 Se3 77.9(2) . .
N4 Nd3 Se3 133.1(3) . .
N3 Nd3 Se3 66.5(3) . .
Se5 Nd3 Se3 149.32(5) 2_667 .
O1 Nd3 Se10 59.2(2) . 2_667
O2 Nd3 Se10 134.4(2) . 2_667
N4 Nd3 Se10 83.0(3) . 2_667
N3 Nd3 Se10 83.3(3) . 2_667
Se5 Nd3 Se10 94.40(4) 2_667 2_667
Se3 Nd3 Se10 87.41(5) . 2_667
O1 Nd3 Se7 134.3(2) . .
O2 Nd3 Se7 58.9(2) . .
N4 Nd3 Se7 86.1(3) . .
N3 Nd3 Se7 84.9(3) . .
Se5 Nd3 Se7 91.16(4) 2_667 .
Se3 Nd3 Se7 94.12(5) . .
Se10 Nd3 Se7 166.41(5) 2_667 .
O3 Nd4 O2 76.5(3) . .
O3 Nd4 N5 140.5(3) . .
O2 Nd4 N5 127.4(4) . .
O3 Nd4 Se5 81.3(2) . 2_667
O2 Nd4 Se5 77.0(2) . 2_667
N5 Nd4 Se5 130.4(3) . 2_667
O3 Nd4 Se6 78.8(2) . 2_667
O2 Nd4 Se6 146.6(2) . 2_667
N5 Nd4 Se6 85.8(3) . 2_667
Se5 Nd4 Se6 77.36(4) 2_667 2_667
O3 Nd4 Se1 76.8(2) . .
O2 Nd4 Se1 77.2(2) . .
N5 Nd4 Se1 79.1(3) . .
Se5 Nd4 Se1 149.30(5) 2_667 .
Se6 Nd4 Se1 118.25(5) 2_667 .
O3 Nd4 Se7 133.9(2) . .
O2 Nd4 Se7 57.4(2) . .
N5 Nd4 Se7 76.7(3) . .
Se5 Nd4 Se7 89.27(4) 2_667 .
Se6 Nd4 Se7 142.76(5) 2_667 .
Se1 Nd4 Se7 90.68(4) . .
O3 Nd4 Se8 74.1(2) . .
O2 Nd4 Se8 139.0(2) . .
N5 Nd4 Se8 68.2(3) . .
Se5 Nd4 Se8 124.93(4) 2_667 .
Se6 Nd4 Se8 50.17(4) 2_667 .
Se1 Nd4 Se8 68.76(4) . .
Se7 Nd4 Se8 141.80(4) . .
O3 Nd5 O1 73.8(3) . 2_667
O3 Nd5 N6 144.6(4) . .
O1 Nd5 N6 128.1(3) 2_667 .
O3 Nd5 Se5 78.7(2) . .
O1 Nd5 Se5 74.8(2) 2_667 .
N6 Nd5 Se5 81.5(3) . .
O3 Nd5 Se8 88.0(2) . .
O1 Nd5 Se8 78.3(2) 2_667 .
N6 Nd5 Se8 120.9(3) . .
Se5 Nd5 Se8 152.42(5) . .
O3 Nd5 Se1 75.1(2) . .
O1 Nd5 Se1 140.6(2) 2_667 .
N6 Nd5 Se1 91.1(3) . .
Se5 Nd5 Se1 121.49(5) . .
Se8 Nd5 Se1 77.05(5) . .
O3 Nd5 Se10 131.1(2) . .
O1 Nd5 Se10 57.5(2) 2_667 .
N6 Nd5 Se10 78.2(3) . .
Se5 Nd5 Se10 91.73(4) . .
Se8 Nd5 Se10 78.86(4) . .
Se1 Nd5 Se10 143.42(5) . .
O3 Nd5 Se2 76.0(2) . .
O1 Nd5 Se2 143.0(2) 2_667 .
N6 Nd5 Se2 71.6(3) . .
Se5 Nd5 Se2 78.74(4) . .
Se8 Nd5 Se2 121.54(5) . .
Se1 Nd5 Se2 44.59(4) . .
Se10 Nd5 Se2 149.34(5) . .
O3 Nd5 Se9 130.5(2) . .
O1 Nd5 Se9 103.0(2) 2_667 .
N6 Nd5 Se9 76.5(3) . .
Se5 Nd5 Se9 149.70(5) . .
Se8 Nd5 Se9 44.60(4) . .
Se1 Nd5 Se9 79.83(4) . .
Se10 Nd5 Se9 63.71(4) . .
Se2 Nd5 Se9 112.86(5) . .
O2 Nd6 N9A 145.2(5) . .
O2 Nd6 N7B 127.4(6) . .
N9A Nd6 N7B 65.9(6) . .
O2 Nd6 N1 127.9(4) . .
N9A Nd6 N1 84.1(5) . .
N7B Nd6 N1 78.0(6) . .
O2 Nd6 N9B 154.9(6) . .
N9A Nd6 N9B 14.3(6) . .
N7B Nd6 N9B 68.5(7) . .
N1 Nd6 N9B 70.5(6) . .
O2 Nd6 N7A 127.1(4) . .
N9A Nd6 N7A 73.8(5) . .
N7B Nd6 N7A 13.4(6) . .
N1 Nd6 N7A 67.3(5) . .
N9B Nd6 N7A 73.3(6) . .
O2 Nd6 Se2 80.8(2) . .
N9A Nd6 Se2 77.7(3) . .
N7B Nd6 Se2 143.2(5) . .
N1 Nd6 Se2 104.2(3) . .
N9B Nd6 Se2 77.6(5) . .
N7A Nd6 Se2 150.9(3) . .
O2 Nd6 Se4 78.9(2) . .
N9A Nd6 Se4 69.3(4) . .
N7B Nd6 Se4 86.8(5) . .
N1 Nd6 Se4 153.0(3) . .
N9B Nd6 Se4 83.2(6) . .
N7A Nd6 Se4 99.8(4) . .
Se2 Nd6 Se4 75.14(4) . .
O2 Nd6 Se1 77.8(2) . .
N9A Nd6 Se1 104.9(4) . .
N7B Nd6 Se1 149.0(5) . .
N1 Nd6 Se1 71.5(3) . .
N9B Nd6 Se1 95.6(5) . .
N7A Nd6 Se1 138.6(3) . .
Se2 Nd6 Se1 45.55(4) . .
Se4 Nd6 Se1 118.68(5) . .
O2 Nd6 Se7 57.6(2) . .
N9A Nd6 Se7 155.1(4) . .
N7B Nd6 Se7 92.1(5) . .
N1 Nd6 Se7 80.0(3) . .
N9B Nd6 Se7 147.2(5) . .
N7A Nd6 Se7 82.5(3) . .
Se2 Nd6 Se7 124.67(5) . .
Se4 Nd6 Se7 123.25(5) . .
Se1 Nd6 Se7 88.03(5) . .
O2 Nd6 Se3 73.8(2) . .
N9A Nd6 Se3 91.7(4) . .
N7B Nd6 Se3 61.9(5) . .
N1 Nd6 Se3 137.3(3) . .
N9B Nd6 Se3 104.7(6) . .
N7A Nd6 Se3 70.8(3) . .
Se2 Nd6 Se3 116.34(5) . .
Se4 Nd6 Se3 43.47(4) . .
Se1 Nd6 Se3 149.00(4) . .
Se7 Nd6 Se3 87.28(4) . .
Nd2 O1 Nd3 115.9(4) . .
Nd2 O1 Nd1 105.9(4) . .
Nd3 O1 Nd1 106.1(4) . .
Nd2 O1 Nd5 114.4(4) . 2_667
Nd3 O1 Nd5 109.4(4) . 2_667
Nd1 O1 Nd5 104.1(3) . 2_667
Nd6 O2 Nd3 117.6(4) . .
Nd6 O2 Nd1 110.7(4) . .
Nd3 O2 Nd1 103.8(3) . .
Nd6 O2 Nd4 114.8(4) . .
Nd3 O2 Nd4 108.7(3) . .
Nd1 O2 Nd4 99.2(3) . .
Nd4 O3 Nd5 114.7(4) . .
Nd4 O3 Nd1 108.0(3) . .
Nd5 O3 Nd1 112.7(4) . .
Nd4 O3 Nd1 110.2(4) . 2_667
Nd5 O3 Nd1 108.3(3) . 2_667
Nd1 O3 Nd1 102.2(3) . 2_667
Se2 Se1 Nd4 102.82(6) . .
Se2 Se1 Nd5 69.05(5) . .
Nd4 Se1 Nd5 76.11(4) . .
Se2 Se1 Nd6 63.70(5) . .
Nd4 Se1 Nd6 79.04(4) . .
Nd5 Se1 Nd6 118.99(5) . .
Se1 Se2 Nd6 70.75(5) . .
Se1 Se2 Nd1 101.71(6) . .
Nd6 Se2 Nd1 77.60(4) . .
Se1 Se2 Nd5 66.37(5) . .
Nd6 Se2 Nd5 122.16(5) . .
Nd1 Se2 Nd5 75.19(4) . .
Se4 Se3 Nd3 104.27(6) . .
Se4 Se3 Nd2 65.37(5) . .
Nd3 Se3 Nd2 78.97(4) . .
Se4 Se3 Nd6 62.83(5) . .
Nd3 Se3 Nd6 77.07(4) . .
Nd2 Se3 Nd6 113.98(5) . .
Se3 Se4 Nd2 69.06(6) . .
Se3 Se4 Nd6 73.70(6) . .
Nd2 Se4 Nd6 124.13(6) . .
Se3 Se4 Nd1 101.54(6) . .
Nd2 Se4 Nd1 72.72(4) . .
Nd6 Se4 Nd1 75.79(4) . .
Hg1 Se5 Nd3 142.68(6) . 2_667
Hg1 Se5 Nd4 87.47(4) . 2_667
Nd3 Se5 Nd4 81.37(4) 2_667 2_667
Hg1 Se5 Nd5 132.84(5) . .
Nd3 Se5 Nd5 80.55(4) 2_667 .
Nd4 Se5 Nd5 126.17(5) 2_667 .
Hg1 Se5 Nd1 85.62(4) . .
Nd3 Se5 Nd1 124.41(5) 2_667 .
Nd4 Se5 Nd1 74.20(4) 2_667 .
Nd5 Se5 Nd1 75.48(4) . .
Hg1 Se6 Nd2 141.53(6) . .
Hg1 Se6 Nd4 87.70(4) . 2_667
Nd2 Se6 Nd4 120.90(5) . 2_667
Hg1 Se6 Nd1 89.61(4) . .
Nd2 Se6 Nd1 74.71(4) . .
Nd4 Se6 Nd1 76.48(4) 2_667 .
C1 Se7 Nd3 132.2(4) . .
C1 Se7 Nd4 127.1(5) . .
Nd3 Se7 Nd4 78.39(4) . .
C1 Se7 Nd6 139.5(5) . .
Nd3 Se7 Nd6 78.61(4) . .
Nd4 Se7 Nd6 78.06(4) . .
Se9 Se8 Se6 163.66(8) . 2_667
Se9 Se8 Nd2 106.41(7) . 2_667
Se6 Se8 Nd2 61.11(4) 2_667 2_667
Se9 Se8 Nd5 73.44(6) . .
Se6 Se8 Nd5 93.34(5) 2_667 .
Nd2 Se8 Nd5 81.22(4) 2_667 .
Se9 Se8 Nd4 126.30(7) . .
Se6 Se8 Nd4 53.38(4) 2_667 .
Nd2 Se8 Nd4 103.38(5) 2_667 .
Nd5 Se8 Nd4 68.25(4) . .
C2 C1 C6 116.6(15) . .
C2 C1 Se7 121.1(12) . .
C6 C1 Se7 122.1(14) . .
C1 C2 C3 121.5(17) . .
C4 C3 C2 120(2) . .
C3 C4 C5 120.4(19) . .
C4 C5 C6 119.9(19) . .
C5 C6 C1 121.0(19) . .
C7 Se9 Se8 102.8(6) . .
C7 Se9 Nd5 118.6(6) . .
Se8 Se9 Nd5 61.96(5) . .
C12 C7 C8 121.1(19) . .
C12 C7 Se9 124.3(15) . .
C8 C7 Se9 114.5(15) . .
C9 C8 C7 117(2) . .
C10 C9 C8 124(2) . .
C11 C10 C9 115(2) . .
C10 C11 C12 124(2) . .
C7 C12 C11 119(2) . .
C13 Se10 Nd3 131.5(5) . 2_667
C13 Se10 Nd2 137.2(5) . 2_667
Nd3 Se10 Nd2 78.53(4) 2_667 2_667
C13 Se10 Nd5 130.7(5) . .
Nd3 Se10 Nd5 78.01(4) 2_667 .
Nd2 Se10 Nd5 78.40(4) 2_667 .
C14 C13 C18 117.3(15) . .
C14 C13 Se10 122.4(13) . .
C18 C13 Se10 120.3(12) . .
C13 C14 C15 123.6(18) . .
C16 C15 C14 116.7(19) . .
C15 C16 C17 121.8(18) . .
C18 C17 C16 117.4(19) . .
C13 C18 C17 122.9(18) . .
C19 Se11 Hg1 108.6(5) . .
C24 C19 C20 115(2) . .
C24 C19 Se11 125.6(18) . .
C20 C19 Se11 118.6(16) . .
C21 C20 C19 123(2) . .
C20 C21 C22 119(2) . .
C23 C22 C21 119(2) . .
C22 C23 C24 122(2) . .
C19 C24 C23 122(2) . .
C25 Se12 Hg1 104.6(5) . .
C30 C25 C26 117.6(19) . .
C30 C25 Se12 117.5(15) . .
C26 C25 Se12 124.9(14) . .
C27 C26 C25 117.5(19) . .
C28 C27 C26 124(2) . .
C27 C28 C29 119(2) . .
C28 C29 C30 122(2) . .
C25 C30 C29 121(2) . .
C35 N1 C31 113.7(19) . .
C35 N1 Nd6 124.0(13) . .
C31 N1 Nd6 122.3(14) . .
N1 C31 C32 123(2) . .
C33 C32 C31 118(2) . .
C32 C33 C34 124(2) . .
C33 C34 C35 114(2) . .
N1 C35 C34 128(2) . .
C36 N2 C40 117.2(15) . .
C36 N2 Nd2 122.5(11) . .
C40 N2 Nd2 120.2(12) . .
N2 C36 C37 122.4(18) . .
C38 C37 C36 118.8(19) . .
C37 C38 C39 120.8(19) . .
C40 C39 C38 117.0(19) . .
N2 C40 C39 123.7(19) . .
C45 N3 C41 119.1(14) . .
C45 N3 Nd3 122.3(11) . .
C41 N3 Nd3 118.7(11) . .
N3 C41 C42 118.7(17) . .
C43 C42 C41 120.5(18) . .
C44 C43 C42 119.5(18) . .
C43 C44 C45 119(2) . .
N3 C45 C44 123.0(18) . .
C50 N4 C46 118.9(14) . .
C50 N4 Nd3 122.4(11) . .
C46 N4 Nd3 118.6(10) . .
N4 C46 C47 119.2(17) . .
C46 C47 C48 122(2) . .
C49 C48 C47 118(2) . .
C48 C49 C50 118.5(18) . .
N4 C50 C49 122.5(17) . .
C55 N5 C51 116.0(16) . .
C55 N5 Nd4 121.1(11) . .
C51 N5 Nd4 122.8(12) . .
C52 C51 N5 125(2) . .
C51 C52 C53 118.7(19) . .
C54 C53 C52 117.2(19) . .
C55 C54 C53 122(2) . .
N5 C55 C54 121.2(18) . .
C56 N6 C60 116.0(15) . .
C56 N6 Nd5 124.3(11) . .
C60 N6 Nd5 118.6(11) . .
N6 C56 C57 125.1(19) . .
C56 C57 C58 120.4(19) . .
C57 C58 C59 118.8(18) . .
C58 C59 C60 117.4(18) . .
N6 C60 C59 122.2(18) . .
C61A N7A C65A 120.0 . .
C61A N7A Nd6 118.2(7) . .
C65A N7A Nd6 121.7(7) . .
C62A C61A N7A 120.0 . .
C63A C62A C61A 120.0 . .
C64A C63A C62A 120.0 . .
C65A C64A C63A 120.0 . .
C64A C65A N7A 120.0 . .
C66A N8A C70A 120.0 . .
C66A N8A Nd2 123.0(10) . .
C70A N8A Nd2 116.2(10) . .
N8A C66A C67A 120.0 . .
C66A C67A C68A 120.0 . .
C69A C68A C67A 120.0 . .
C68A C69A C70A 120.0 . .
C69A C70A N8A 120.0 . .
C71A N9A C75A 120.0 . .
C71A N9A Nd6 120.3(8) . .
C75A N9A Nd6 119.3(8) . .
C72A C71A N9A 120.0 . .
C71A C72A C73A 120.0 . .
C74A C73A C72A 120.0 . .
C75A C74A C73A 120.0 . .
C74A C75A N9A 120.0 . .
C61B N7B C65B 120.0 . .
C61B N7B Nd6 125.2(12) . .
C65B N7B Nd6 114.2(12) . .
C62B C61B N7B 120.0 . .
C63B C62B C61B 120.0 . .
C64B C63B C62B 120.0 . .
C63B C64B C65B 120.0 . .
C64B C65B N7B 120.0 . .
C66B N8B C70B 120.0 . .
C66B N8B Nd2 114.9(15) . .
C70B N8B Nd2 122.7(15) . .
N8B C66B C67B 120.0 . .
C68B C67B C66B 120.0 . .
C67B C68B C69B 120.0 . .
C70B C69B C68B 120.0 . .
C69B C70B N8B 120.0 . .
C71B N9B C75B 120.0 . .
C71B N9B Nd6 118.4(12) . .
C75B N9B Nd6 121.2(12) . .
N9B C71B C72B 120.0 . .
C73B C72B C71B 120.0 . .
C74B C73B C72B 120.0 . .
C75B C74B C73B 120.0 . .
C74B C75B N9B 120.0 . .
C76 N10 C80 120.0 . .
C76 N10 C235 81(10) . .
C80 N10 C235 49(10) . .
C77 C76 N10 120.0 . .
C78 C77 C76 120.0 . .
C77 C78 C79 120.0 . .
C80 C79 C78 120.0 . .
C79 C80 N10 120.0 . .
Se13 Hg2 Se15 119.4(3) . .
Se13 Hg2 Se14 128.1(4) . .
Se15 Hg2 Se14 112.4(3) . .
C81 Se13 Hg2 112.8(7) . .
C82 C81 C86 120.0 . .
C82 C81 Se13 119.0(9) . .
C86 C81 Se13 121.0(9) . .
C81 C82 C83 120.0 . .
C84 C83 C82 120.0 . .
C83 C84 C85 120.0 . .
C84 C85 C86 120.0 . .
C85 C86 C81 120.0 . .
C87 Se14 Hg2 108.4(11) . .
C88 C87 C92 120.0 . .
C88 C87 Se14 119.8(16) . .
C92 C87 Se14 120.2(16) . .
C89 C88 C87 120.0 . .
C88 C89 C90 120.0 . .
C91 C90 C89 120.0 . .
C90 C91 C92 120.0 . .
C91 C92 C87 120.0 . .
C93 Se15 Hg2 105.5(6) . .
C94 C93 C98 120.0 . .
C94 C93 Se15 119.5(9) . .
C98 C93 Se15 120.5(9) . .
C95 C94 C93 120.0 . .
C94 C95 C96 120.0 . .
C95 C96 C97 120.0 . .
C98 C97 C96 120.0 . .
C97 C98 C93 120.0 . .
Se24 Hg2B Se25 129.4(9) . .
Se24 Hg2B Se23 115.6(9) . .
Se25 Hg2B Se23 114.9(9) . .
C231 Se23 Hg2B 125(5) . .
C232 C231 C236 120.0 . .
C232 C231 Se23 120.0(11) . .
C236 C231 Se23 120.0(11) . .
C231 C232 C233 120.00(8) . .
C232 C233 C234 120.00(16) . .
C235 C234 C233 120.00(13) . .
C234 C235 C236 120.00(12) . .
C234 C235 N10 28(10) . .
C236 C235 N10 136(10) . .
C235 C236 C231 120.00(8) . .
C241 Se24 Hg2B 109.1(17) . .
C242 C241 C246 120.0 . .
C242 C241 Se24 119.8(11) . .
C246 C241 Se24 120.2(11) . .
C243 C242 C241 120.0 . .
C244 C243 C242 120.00(13) . .
C243 C244 C245 120.00(13) . .
C246 C245 C244 120.0 . .
C245 C246 C241 120.00(7) . .
C251 Se25 Hg2B 121.2(14) . .
C252 C251 C256 120.0 . .
C252 C251 Se25 121.0(10) . .
C256 C251 Se25 119.0(10) . .
C251 C252 C253 120.0 . .
C254 C253 C252 120.0 . .
C253 C254 C255 120.00(6) . .
C256 C255 C254 120.00(8) . .
C255 C256 C251 120.0 . .
C342 N341 C346 120.0 . .
C343 C342 N341 120.0 . .
C342 C343 C344 120.0 . .
C345 C344 C343 120.0 . .
C346 C345 C344 120.0 . .
C345 C346 N341 120.0 . .
Se17 Hg3 Se16 126.5(4) . .
Se17 Hg3 Se18 121.9(4) . .
Se16 Hg3 Se18 111.6(3) . .
C99 Se16 Hg3 99.8(10) . .
C100 C99 C104 120.0 . .
C100 C99 Se16 120.2(10) . .
C104 C99 Se16 119.8(10) . .
C99 C100 C101 120.0 . .
C102 C101 C100 120.0 . .
C103 C102 C101 120.0 . .
C102 C103 C104 120.00(6) . .
C103 C104 C99 120.0 . .
C105 Se17 Hg3 104.5(9) . .
C106 C105 C110 120.0 . .
C106 C105 Se17 120.6(10) . .
C110 C105 Se17 119.4(10) . .
C107 C106 C105 120.0 . .
C106 C107 C108 120.00(6) . .
C107 C108 C109 120.0 . .
C108 C109 C110 120.0 . .
C109 C110 C105 120.0 . .
C111 Se18 Hg3 110.0(7) . .
C112 C111 C116 120.0 . .
C112 C111 Se18 120.3(10) . .
C116 C111 Se18 119.7(10) . .
C113 C112 C111 120.0 . .
C112 C113 C114 120.0 . .
C115 C114 C113 120.0 . .
C116 C115 C114 120.0 . .
C115 C116 C111 120.0 . .

loop_
_geom_bond_atom_site_label_1
_geom_bond_atom_site_label_2
_geom_bond_distance
_geom_bond_site_symmetry_2
Hg1 Se12 2.5178(19) .
Hg1 Se11 2.5205(19) .
Hg1 Se6 2.7911(15) .
Hg1 Se5 2.8258(16) .
Nd1 O3 2.345(9) .
Nd1 O1 2.369(9) .
Nd1 O3 2.376(9) 2_667
Nd1 O2 2.425(9) .
Nd1 Se6 3.0795(17) .
Nd1 Se2 3.1406(16) .
Nd1 Se4 3.2092(16) .
Nd1 Se5 3.2523(15) .
Nd1 Se5 3.9552(16) 2_667
Nd2 O1 2.256(10) .
Nd2 N8B 2.61(2) .
Nd2 N2 2.624(13) .
Nd2 N8A 2.686(16) .
Nd2 Se8 2.9956(17) 2_667
Nd2 Se6 3.0032(16) .
Nd2 Se4 3.0107(17) .
Nd2 Se3 3.0932(18) .
Nd2 Se10 3.1030(17) 2_667
Nd3 O1 2.345(9) .
Nd3 O2 2.365(9) .
Nd3 N4 2.678(12) .
Nd3 N3 2.718(13) .
Nd3 Se5 2.9779(16) 2_667
Nd3 Se3 3.0385(18) .
Nd3 Se10 3.0577(17) 2_667
Nd3 Se7 3.0658(17) .
Nd4 O3 2.244(9) .
Nd4 O2 2.449(9) .
Nd4 N5 2.670(14) .
Nd4 Se5 3.0212(16) 2_667
Nd4 Se6 3.0413(16) 2_667
Nd4 Se1 3.0679(17) .
Nd4 Se7 3.1224(16) .
Nd4 Se8 3.6837(17) .
Nd5 O3 2.287(9) .
Nd5 O1 2.426(9) 2_667
Nd5 N6 2.663(13) .
Nd5 Se5 3.0433(17) .
Nd5 Se8 3.0532(18) .
Nd5 Se1 3.1213(16) .
Nd5 Se10 3.1270(16) .
Nd5 Se2 3.1817(16) .
Nd5 Se9 3.3157(19) .
Nd6 O2 2.256(9) .
Nd6 N9A 2.718(13) .
Nd6 N7B 2.73(2) .
Nd6 N1 2.737(16) .
Nd6 N9B 2.785(18) .
Nd6 N7A 2.796(12) .
Nd6 Se2 3.0034(16) .
Nd6 Se4 3.0582(18) .
Nd6 Se1 3.1631(17) .
Nd6 Se7 3.1743(18) .
Nd6 Se3 3.2994(18) .
O1 Nd5 2.426(9) 2_667
O3 Nd1 2.376(9) 2_667
Se1 Se2 2.392(2) .
Se3 Se4 2.365(2) .
Se5 Nd3 2.9779(16) 2_667
Se5 Nd4 3.0212(16) 2_667
Se6 Nd4 3.0413(16) 2_667
Se7 C1 1.924(15) .
Se8 Se9 2.429(2) .
Se8 Se6 2.910(2) 2_667
Se8 Nd2 2.9956(17) 2_667
C1 C2 1.35(2) .
C1 C6 1.40(2) .
C2 C3 1.36(2) .
C3 C4 1.34(3) .
C4 C5 1.34(3) .
C5 C6 1.35(3) .
Se9 C7 1.940(19) .
C7 C12 1.31(3) .
C7 C8 1.39(3) .
C8 C9 1.39(3) .
C9 C10 1.37(3) .
C10 C11 1.33(3) .
C11 C12 1.41(3) .
Se10 C13 1.897(14) .
Se10 Nd3 3.0577(17) 2_667
Se10 Nd2 3.1028(17) 2_667
C13 C14 1.36(2) .
C13 C18 1.36(2) .
C14 C15 1.40(2) .
C15 C16 1.36(3) .
C16 C17 1.41(3) .
C17 C18 1.37(2) .
Se11 C19 1.80(2) .
C19 C24 1.36(3) .
C19 C20 1.46(3) .
C20 C21 1.39(3) .
C21 C22 1.44(3) .
C22 C23 1.33(3) .
C23 C24 1.46(3) .
Se12 C25 1.898(19) .
C25 C30 1.38(3) .
C25 C26 1.42(3) .
C26 C27 1.42(3) .
C27 C28 1.30(3) .
C28 C29 1.37(3) .
C29 C30 1.39(3) .
N1 C35 1.31(3) .
N1 C31 1.33(2) .
C31 C32 1.42(3) .
C32 C33 1.28(3) .
C33 C34 1.36(3) .
C34 C35 1.38(3) .
N2 C36 1.34(2) .
N2 C40 1.34(2) .
C36 C37 1.38(2) .
C37 C38 1.35(3) .
C38 C39 1.37(3) .
C39 C40 1.37(3) .
N3 C45 1.33(2) .
N3 C41 1.368(19) .
C41 C42 1.41(2) .
C42 C43 1.39(3) .
C43 C44 1.33(3) .
C44 C45 1.40(2) .
N4 C50 1.352(19) .
N4 C46 1.35(2) .
C46 C47 1.37(2) .
C47 C48 1.37(3) .
C48 C49 1.37(3) .
C49 C50 1.38(2) .
N5 C55 1.34(2) .
N5 C51 1.37(2) .
C51 C52 1.30(2) .
C52 C53 1.39(3) .
C53 C54 1.37(3) .
C54 C55 1.35(2) .
N6 C56 1.32(2) .
N6 C60 1.34(2) .
C56 C57 1.33(2) .
C57 C58 1.35(3) .
C58 C59 1.36(3) .
C59 C60 1.43(2) .
N7A C61A 1.3900 .
N7A C65A 1.3900 .
C61A C62A 1.3900 .
C62A C63A 1.3900 .
C63A C64A 1.3900 .
C64A C65A 1.3900 .
N8A C66A 1.3900 .
N8A C70A 1.3900 .
C66A C67A 1.3900 .
C67A C68A 1.3900 .
C68A C69A 1.3900 .
C69A C70A 1.3900 .
N9A C71A 1.3900 .
N9A C75A 1.3900 .
C71A C72A 1.3900 .
C72A C73A 1.3900 .
C73A C74A 1.3900 .
C74A C75A 1.3900 .
N7B C61B 1.3900 .
N7B C65B 1.3900 .
C61B C62B 1.3900 .
C62B C63B 1.3900 .
C63B C64B 1.3900 .
C64B C65B 1.3900 .
N8B C66B 1.3900 .
N8B C70B 1.3900 .
C66B C67B 1.3900 .
C67B C68B 1.3900 .
C68B C69B 1.3900 .
C69B C70B 1.3900 .
N9B C71B 1.3900 .
N9B C75B 1.3900 .
C71B C72B 1.3900 .
C72B C73B 1.3900 .
C73B C74B 1.3900 .
C74B C75B 1.3900 .
N10 C76 1.3900 .
N10 C80 1.3900 .
N10 C235 1.9(5) .
C76 C77 1.3900 .
C77 C78 1.3900 .
C78 C79 1.3900 .
C79 C80 1.3900 .
Hg2 Se13 2.471(9) .
Hg2 Se15 2.521(10) .
Hg2 Se14 2.543(8) .
Se13 C81 1.868(12) .
C81 C82 1.3900 .
C81 C86 1.3900 .
C82 C83 1.3900 .
C83 C84 1.3900 .
C84 C85 1.3900 .
C85 C86 1.3900 .
Se14 C87 1.901(19) .
C87 C88 1.3900 .
C87 C92 1.3900 .
C88 C89 1.3900 .
C89 C90 1.3900 .
C90 C91 1.3900 .
C91 C92 1.3900 .
Se15 C93 1.927(11) .
C93 C94 1.3900 .
C93 C98 1.3900 .
C94 C95 1.3900 .
C95 C96 1.3900 .
C96 C97 1.3900 .
C97 C98 1.3900 .
Hg2B Se24 2.466(17) .
Hg2B Se25 2.481(17) .
Hg2B Se23 2.605(19) .
Se23 C231 1.905(13) .
C231 C232 1.3900 .
C231 C236 1.3900 .
C232 C233 1.3900 .
C233 C234 1.3900(10) .
C234 C235 1.3900(12) .
C235 C236 1.390(2) .
Se24 C241 1.903(13) .
C241 C242 1.3900 .
C241 C246 1.3900 .
C242 C243 1.3900 .
C243 C244 1.3900 .
C244 C245 1.390(2) .
C245 C246 1.3900(11) .
Se25 C251 1.917(13) .
C251 C252 1.3900 .
C251 C256 1.3900 .
C252 C253 1.3900 .
C253 C254 1.3900 .
C254 C255 1.3900 .
C255 C256 1.3900 .
N341 C342 1.3900 .
N341 C346 1.3900 .
C342 C343 1.3900 .
C343 C344 1.3900 .
C344 C345 1.3900 .
C345 C346 1.3900 .
Hg3 Se17 2.406(10) .
Hg3 Se16 2.535(7) .
Hg3 Se18 2.605(10) .
Se16 C99 1.889(12) .
C99 C100 1.3900 .
C99 C104 1.3900 .
C100 C101 1.3900 .
C101 C102 1.3900 .
C102 C103 1.3900 .
C103 C104 1.3900 .
Se17 C105 1.914(12) .
C105 C106 1.3900 .
C105 C110 1.3900 .
C106 C107 1.3900 .
C107 C108 1.3900 .
C108 C109 1.3900 .
C109 C110 1.3900 .
Se18 C111 1.897(12) .
C111 C112 1.3900 .
C111 C116 1.3900 .
C112 C113 1.3900 .
C113 C114 1.3900 .
C114 C115 1.3900 .
C115 C116 1.3900 .

loop_
_geom_torsion_atom_site_label_1
_geom_torsion_atom_site_label_2
_geom_torsion_atom_site_label_3
_geom_torsion_atom_site_label_4
_geom_torsion
_geom_torsion_site_symmetry_1
_geom_torsion_site_symmetry_4
N8B Nd2 O1 Nd3 -122.3(15) . .
N2 Nd2 O1 Nd3 45.4(7) . .
N8A Nd2 O1 Nd3 -127.0(15) . .
Se8 Nd2 O1 Nd3 146.7(4) 2_667 .
Se6 Nd2 O1 Nd3 -154.6(4) . .
Se4 Nd2 O1 Nd3 -75.0(4) . .
Se3 Nd2 O1 Nd3 -28.9(3) . .
Se10 Nd2 O1 Nd3 63.5(3) 2_667 .
N8B Nd2 O1 Nd1 -5.0(17) . .
N2 Nd2 O1 Nd1 162.7(4) . .
N8A Nd2 O1 Nd1 -9.6(17) . .
Se8 Nd2 O1 Nd1 -96.0(3) 2_667 .
Se6 Nd2 O1 Nd1 -37.3(3) . .
Se4 Nd2 O1 Nd1 42.3(3) . .
Se3 Nd2 O1 Nd1 88.4(3) . .
Se10 Nd2 O1 Nd1 -179.2(4) 2_667 .
N8B Nd2 O1 Nd5 109.0(16) . 2_667
N2 Nd2 O1 Nd5 -83.3(6) . 2_667
N8A Nd2 O1 Nd5 104.4(15) . 2_667
Se8 Nd2 O1 Nd5 18.0(3) 2_667 2_667
Se6 Nd2 O1 Nd5 76.7(3) . 2_667
Se4 Nd2 O1 Nd5 156.3(3) . 2_667
Se3 Nd2 O1 Nd5 -157.6(4) . 2_667
Se10 Nd2 O1 Nd5 -65.1(3) 2_667 2_667
O2 Nd3 O1 Nd2 110.1(5) . .
N4 Nd3 O1 Nd2 -108.4(5) . .
N3 Nd3 O1 Nd2 -15.8(6) . .
Se5 Nd3 O1 Nd2 -168.1(4) 2_667 .
Se3 Nd3 O1 Nd2 29.5(3) . .
Se10 Nd3 O1 Nd2 -65.0(3) 2_667 .
Se7 Nd3 O1 Nd2 113.0(3) . .
O2 Nd3 O1 Nd1 -7.1(3) . .
N4 Nd3 O1 Nd1 134.4(4) . .
N3 Nd3 O1 Nd1 -133.0(4) . .
Se5 Nd3 O1 Nd1 74.8(3) 2_667 .
Se3 Nd3 O1 Nd1 -87.7(3) . .
Se10 Nd3 O1 Nd1 177.8(4) 2_667 .
Se7 Nd3 O1 Nd1 -4.2(5) . .
O2 Nd3 O1 Nd5 -118.8(4) . 2_667
N4 Nd3 O1 Nd5 22.7(6) . 2_667
N3 Nd3 O1 Nd5 115.3(4) . 2_667
Se5 Nd3 O1 Nd5 -37.0(3) 2_667 2_667
Se3 Nd3 O1 Nd5 160.6(3) . 2_667
Se10 Nd3 O1 Nd5 66.1(3) 2_667 2_667
Se7 Nd3 O1 Nd5 -115.9(3) . 2_667
O3 Nd1 O1 Nd2 -179.2(3) . .
O3 Nd1 O1 Nd2 115.4(4) 2_667 .
O2 Nd1 O1 Nd2 -116.7(4) . .
Se6 Nd1 O1 Nd2 36.7(3) . .
Se2 Nd1 O1 Nd2 -75.9(4) . .
Se4 Nd1 O1 Nd2 -40.1(3) . .
Se5 Nd1 O1 Nd2 81.0(4) . .
Se5 Nd1 O1 Nd2 179.5(4) 2_667 .
O3 Nd1 O1 Nd3 -55.5(4) . .
O3 Nd1 O1 Nd3 -120.9(4) 2_667 .
O2 Nd1 O1 Nd3 7.0(3) . .
Se6 Nd1 O1 Nd3 160.3(3) . .
Se2 Nd1 O1 Nd3 47.8(5) . .
Se4 Nd1 O1 Nd3 83.6(3) . .
Se5 Nd1 O1 Nd3 -155.31(14) . .
Se5 Nd1 O1 Nd3 -56.8(3) 2_667 .
O3 Nd1 O1 Nd5 59.8(4) . 2_667
O3 Nd1 O1 Nd5 -5.6(3) 2_667 2_667
O2 Nd1 O1 Nd5 122.3(4) . 2_667
Se6 Nd1 O1 Nd5 -84.3(3) . 2_667
Se2 Nd1 O1 Nd5 163.14(10) . 2_667
Se4 Nd1 O1 Nd5 -161.1(3) . 2_667
Se5 Nd1 O1 Nd5 -39.9(5) . 2_667
Se5 Nd1 O1 Nd5 58.6(2) 2_667 2_667
N9A Nd6 O2 Nd3 101.9(8) . .
N7B Nd6 O2 Nd3 0.4(9) . .
N1 Nd6 O2 Nd3 -104.9(5) . .
N9B Nd6 O2 Nd3 123.4(13) . .
N7A Nd6 O2 Nd3 -16.4(7) . .
Se2 Nd6 O2 Nd3 154.2(4) . .
Se4 Nd6 O2 Nd3 77.7(4) . .
Se1 Nd6 O2 Nd3 -159.5(4) . .
Se7 Nd6 O2 Nd3 -64.0(3) . .
Se3 Nd6 O2 Nd3 33.2(3) . .
N9A Nd6 O2 Nd1 -17.1(9) . .
N7B Nd6 O2 Nd1 -118.5(7) . .
N1 Nd6 O2 Nd1 136.1(5) . .
N9B Nd6 O2 Nd1 4.4(15) . .
N7A Nd6 O2 Nd1 -135.3(5) . .
Se2 Nd6 O2 Nd1 35.2(3) . .
Se4 Nd6 O2 Nd1 -41.3(3) . .
Se1 Nd6 O2 Nd1 81.6(3) . .
Se7 Nd6 O2 Nd1 177.0(4) . .
Se3 Nd6 O2 Nd1 -85.8(3) . .
N9A Nd6 O2 Nd4 -128.3(7) . .
N7B Nd6 O2 Nd4 130.2(7) . .
N1 Nd6 O2 Nd4 24.8(7) . .
N9B Nd6 O2 Nd4 -106.9(14) . .
N7A Nd6 O2 Nd4 113.4(5) . .
Se2 Nd6 O2 Nd4 -76.0(3) . .
Se4 Nd6 O2 Nd4 -152.5(4) . .
Se1 Nd6 O2 Nd4 -29.7(3) . .
Se7 Nd6 O2 Nd4 65.8(3) . .
Se3 Nd6 O2 Nd4 163.0(4) . .
O1 Nd3 O2 Nd6 -115.7(5) . .
N4 Nd3 O2 Nd6 107.0(6) . .
N3 Nd3 O2 Nd6 12.2(7) . .
Se5 Nd3 O2 Nd6 164.8(4) 2_667 .
Se3 Nd3 O2 Nd6 -35.7(3) . .
Se10 Nd3 O2 Nd6 -109.8(4) 2_667 .
Se7 Nd3 O2 Nd6 66.7(3) . .
O1 Nd3 O2 Nd1 6.8(3) . .
N4 Nd3 O2 Nd1 -130.4(5) . .
N3 Nd3 O2 Nd1 134.8(4) . .
Se5 Nd3 O2 Nd1 -72.7(3) 2_667 .
Se3 Nd3 O2 Nd1 86.9(3) . .
Se10 Nd3 O2 Nd1 12.8(5) 2_667 .
Se7 Nd3 O2 Nd1 -170.7(4) . .
O1 Nd3 O2 Nd4 111.7(4) . .
N4 Nd3 O2 Nd4 -25.6(6) . .
N3 Nd3 O2 Nd4 -120.4(4) . .
Se5 Nd3 O2 Nd4 32.2(2) 2_667 .
Se3 Nd3 O2 Nd4 -168.3(3) . .
Se10 Nd3 O2 Nd4 117.6(3) 2_667 .
Se7 Nd3 O2 Nd4 -65.9(3) . .
O3 Nd1 O2 Nd6 -113.4(4) . .
O1 Nd1 O2 Nd6 120.2(4) . .
O3 Nd1 O2 Nd6 -180.0(3) 2_667 .
Se6 Nd1 O2 Nd6 74.6(5) . .
Se2 Nd1 O2 Nd6 -34.2(3) . .
Se4 Nd1 O2 Nd6 40.0(3) . .
Se5 Nd1 O2 Nd6 -77.7(5) . .
Se5 Nd1 O2 Nd6 -178.0(4) 2_667 .
O3 Nd1 O2 Nd3 119.6(4) . .
O1 Nd1 O2 Nd3 -6.8(3) . .
O3 Nd1 O2 Nd3 52.9(4) 2_667 .
Se6 Nd1 O2 Nd3 -52.5(5) . .
Se2 Nd1 O2 Nd3 -161.3(3) . .
Se4 Nd1 O2 Nd3 -87.0(3) . .
Se5 Nd1 O2 Nd3 155.27(13) . .
Se5 Nd1 O2 Nd3 55.0(2) 2_667 .
O3 Nd1 O2 Nd4 7.6(3) . .
O1 Nd1 O2 Nd4 -118.8(4) . .
O3 Nd1 O2 Nd4 -59.0(4) 2_667 .
Se6 Nd1 O2 Nd4 -164.38(10) . .
Se2 Nd1 O2 Nd4 86.8(2) . .
Se4 Nd1 O2 Nd4 161.0(3) . .
Se5 Nd1 O2 Nd4 43.3(5) . .
Se5 Nd1 O2 Nd4 -56.9(2) 2_667 .
O3 Nd4 O2 Nd6 110.0(4) . .
N5 Nd4 O2 Nd6 -34.6(6) . .
Se5 Nd4 O2 Nd6 -166.0(4) 2_667 .
Se6 Nd4 O2 Nd6 153.33(16) 2_667 .
Se1 Nd4 O2 Nd6 30.8(3) . .
Se7 Nd4 O2 Nd6 -68.4(3) . .
Se8 Nd4 O2 Nd6 64.9(5) . .
O3 Nd4 O2 Nd3 -115.9(4) . .
N5 Nd4 O2 Nd3 99.4(4) . .
Se5 Nd4 O2 Nd3 -31.9(2) 2_667 .
Se6 Nd4 O2 Nd3 -72.6(5) 2_667 .
Se1 Nd4 O2 Nd3 164.9(3) . .
Se7 Nd4 O2 Nd3 65.7(3) . .
Se8 Nd4 O2 Nd3 -161.01(12) . .
O3 Nd4 O2 Nd1 -7.9(3) . .
N5 Nd4 O2 Nd1 -152.6(3) . .
Se5 Nd4 O2 Nd1 76.0(2) 2_667 .
Se6 Nd4 O2 Nd1 35.4(5) 2_667 .
Se1 Nd4 O2 Nd1 -87.2(2) . .
Se7 Nd4 O2 Nd1 173.7(4) . .
Se8 Nd4 O2 Nd1 -53.0(4) . .
O2 Nd4 O3 Nd5 -118.1(4) . .
N5 Nd4 O3 Nd5 15.5(8) . .
Se5 Nd4 O3 Nd5 163.3(4) 2_667 .
Se6 Nd4 O3 Nd5 84.5(4) 2_667 .
Se1 Nd4 O3 Nd5 -38.3(3) . .
Se7 Nd4 O3 Nd5 -116.3(3) . .
Se8 Nd4 O3 Nd5 33.0(3) . .
O2 Nd4 O3 Nd1 8.5(3) . .
N5 Nd4 O3 Nd1 142.2(5) . .
Se5 Nd4 O3 Nd1 -70.1(3) 2_667 .
Se6 Nd4 O3 Nd1 -148.8(3) 2_667 .
Se1 Nd4 O3 Nd1 88.3(3) . .
Se7 Nd4 O3 Nd1 10.4(5) . .
Se8 Nd4 O3 Nd1 159.7(4) . .
O2 Nd4 O3 Nd1 119.4(4) . 2_667
N5 Nd4 O3 Nd1 -107.0(6) . 2_667
Se5 Nd4 O3 Nd1 40.8(3) 2_667 2_667
Se6 Nd4 O3 Nd1 -38.0(3) 2_667 2_667
Se1 Nd4 O3 Nd1 -160.8(4) . 2_667
Se7 Nd4 O3 Nd1 121.2(3) . 2_667
Se8 Nd4 O3 Nd1 -89.5(3) . 2_667
O1 Nd5 O3 Nd4 -117.6(5) 2_667 .
N6 Nd5 O3 Nd4 108.0(7) . .
Se5 Nd5 O3 Nd4 165.1(4) . .
Se8 Nd5 O3 Nd4 -39.2(4) . .
Se1 Nd5 O3 Nd4 37.9(3) . .
Se10 Nd5 O3 Nd4 -112.6(3) . .
Se2 Nd5 O3 Nd4 84.0(3) . .
Se9 Nd5 O3 Nd4 -24.2(5) . .
O1 Nd5 O3 Nd1 118.3(4) 2_667 .
N6 Nd5 O3 Nd1 -16.2(8) . .
Se5 Nd5 O3 Nd1 40.9(3) . .
Se8 Nd5 O3 Nd1 -163.4(3) . .
Se1 Nd5 O3 Nd1 -86.3(3) . .
Se10 Nd5 O3 Nd1 123.3(3) . .
Se2 Nd5 O3 Nd1 -40.1(3) . .
Se9 Nd5 O3 Nd1 -148.4(2) . .
O1 Nd5 O3 Nd1 5.9(3) 2_667 2_667
N6 Nd5 O3 Nd1 -128.5(6) . 2_667
Se5 Nd5 O3 Nd1 -71.4(3) . 2_667
Se8 Nd5 O3 Nd1 84.3(3) . 2_667
Se1 Nd5 O3 Nd1 161.4(4) . 2_667
Se10 Nd5 O3 Nd1 10.9(5) . 2_667
Se2 Nd5 O3 Nd1 -152.5(4) . 2_667
Se9 Nd5 O3 Nd1 99.3(3) . 2_667
O1 Nd1 O3 Nd4 53.2(5) . .
O3 Nd1 O3 Nd4 116.2(5) 2_667 .
O2 Nd1 O3 Nd4 -8.6(3) . .
Se6 Nd1 O3 Nd4 163.32(10) . .
Se2 Nd1 O3 Nd4 -87.0(3) . .
Se4 Nd1 O3 Nd4 -49.8(5) . .
Se5 Nd1 O3 Nd4 -166.6(4) . .
Se5 Nd1 O3 Nd4 54.4(3) 2_667 .
O1 Nd1 O3 Nd5 -179.0(3) . .
O3 Nd1 O3 Nd5 -116.1(5) 2_667 .
O2 Nd1 O3 Nd5 119.1(4) . .
Se6 Nd1 O3 Nd5 -68.9(5) . .
Se2 Nd1 O3 Nd5 40.7(3) . .
Se4 Nd1 O3 Nd5 78.0(4) . .
Se5 Nd1 O3 Nd5 -38.8(3) . .
Se5 Nd1 O3 Nd5 -177.8(4) 2_667 .
O1 Nd1 O3 Nd1 -63.0(4) . 2_667
O3 Nd1 O3 Nd1 0.0 2_667 2_667
O2 Nd1 O3 Nd1 -124.8(4) . 2_667
Se6 Nd1 O3 Nd1 47.2(5) . 2_667
Se2 Nd1 O3 Nd1 156.8(3) . 2_667
Se4 Nd1 O3 Nd1 -165.95(9) . 2_667
Se5 Nd1 O3 Nd1 77.2(2) . 2_667
Se5 Nd1 O3 Nd1 -61.8(2) 2_667 2_667
O3 Nd4 Se1 Se2 -39.1(2) . .
O2 Nd4 Se1 Se2 39.8(2) . .
N5 Nd4 Se1 Se2 172.4(3) . .
Se5 Nd4 Se1 Se2 6.33(12) 2_667 .
Se6 Nd4 Se1 Se2 -108.40(7) 2_667 .
Se7 Nd4 Se1 Se2 96.06(6) . .
Se8 Nd4 Se1 Se2 -116.95(6) . .
O3 Nd4 Se1 Nd5 25.2(2) . .
O2 Nd4 Se1 Nd5 104.1(2) . .
N5 Nd4 Se1 Nd5 -123.3(3) . .
Se5 Nd4 Se1 Nd5 70.61(9) 2_667 .
Se6 Nd4 Se1 Nd5 -44.13(5) 2_667 .
Se7 Nd4 Se1 Nd5 160.33(4) . .
Se8 Nd4 Se1 Nd5 -52.68(4) . .
O3 Nd4 Se1 Nd6 -98.6(2) . .
O2 Nd4 Se1 Nd6 -19.7(2) . .
N5 Nd4 Se1 Nd6 112.9(3) . .
Se5 Nd4 Se1 Nd6 -53.20(9) 2_667 .
Se6 Nd4 Se1 Nd6 -167.94(4) 2_667 .
Se7 Nd4 Se1 Nd6 36.52(4) . .
Se8 Nd4 Se1 Nd6 -176.48(5) . .
O3 Nd5 Se1 Se2 85.0(2) . .
O1 Nd5 Se1 Se2 123.8(3) 2_667 .
N6 Nd5 Se1 Se2 -62.0(3) . .
Se5 Nd5 Se1 Se2 18.65(7) . .
Se8 Nd5 Se1 Se2 176.42(6) . .
Se10 Nd5 Se1 Se2 -133.57(8) . .
Se9 Nd5 Se1 Se2 -138.09(6) . .
O3 Nd5 Se1 Nd4 -24.9(2) . .
O1 Nd5 Se1 Nd4 14.0(3) 2_667 .
N6 Nd5 Se1 Nd4 -171.9(3) . .
Se5 Nd5 Se1 Nd4 -91.20(5) . .
Se8 Nd5 Se1 Nd4 66.58(4) . .
Se10 Nd5 Se1 Nd4 116.59(7) . .
Se2 Nd5 Se1 Nd4 -109.84(6) . .
Se9 Nd5 Se1 Nd4 112.06(5) . .
O3 Nd5 Se1 Nd6 44.0(2) . .
O1 Nd5 Se1 Nd6 82.8(3) 2_667 .
N6 Nd5 Se1 Nd6 -103.0(3) . .
Se5 Nd5 Se1 Nd6 -22.36(8) . .
Se8 Nd5 Se1 Nd6 135.41(6) . .
Se10 Nd5 Se1 Nd6 -174.57(6) . .
Se2 Nd5 Se1 Nd6 -41.01(5) . .
Se9 Nd5 Se1 Nd6 -179.10(6) . .
O2 Nd6 Se1 Se2 -88.9(2) . .
N9A Nd6 Se1 Se2 55.3(4) . .
N7B Nd6 Se1 Se2 123.0(10) . .
N1 Nd6 Se1 Se2 133.7(4) . .
N9B Nd6 Se1 Se2 66.5(5) . .
N7A Nd6 Se1 Se2 137.6(5) . .
Se4 Nd6 Se1 Se2 -18.88(6) . .
Se7 Nd6 Se1 Se2 -146.21(5) . .
Se3 Nd6 Se1 Se2 -64.81(10) . .
O2 Nd6 Se1 Nd4 21.4(2) . .
N9A Nd6 Se1 Nd4 165.7(4) . .
N7B Nd6 Se1 Nd4 -126.6(10) . .
N1 Nd6 Se1 Nd4 -115.9(4) . .
N9B Nd6 Se1 Nd4 176.8(5) . .
N7A Nd6 Se1 Nd4 -112.1(5) . .
Se2 Nd6 Se1 Nd4 110.36(6) . .
Se4 Nd6 Se1 Nd4 91.48(5) . .
Se7 Nd6 Se1 Nd4 -35.86(4) . .
Se3 Nd6 Se1 Nd4 45.55(10) . .
O2 Nd6 Se1 Nd5 -45.8(2) . .
N9A Nd6 Se1 Nd5 98.4(4) . .
N7B Nd6 Se1 Nd5 166.1(10) . .
N1 Nd6 Se1 Nd5 176.8(4) . .
N9B Nd6 Se1 Nd5 109.6(5) . .
N7A Nd6 Se1 Nd5 -179.3(5) . .
Se2 Nd6 Se1 Nd5 43.12(5) . .
Se4 Nd6 Se1 Nd5 24.24(8) . .
Se7 Nd6 Se1 Nd5 -103.09(6) . .
Se3 Nd6 Se1 Nd5 -21.69(13) . .
Nd4 Se1 Se2 Nd6 -70.73(4) . .
Nd5 Se1 Se2 Nd6 -140.19(4) . .
Nd4 Se1 Se2 Nd1 1.53(6) . .
Nd5 Se1 Se2 Nd1 -67.93(4) . .
Nd6 Se1 Se2 Nd1 72.26(4) . .
Nd4 Se1 Se2 Nd5 69.47(4) . .
Nd6 Se1 Se2 Nd5 140.19(4) . .
O2 Nd6 Se2 Se1 82.0(2) . .
N9A Nd6 Se2 Se1 -125.6(4) . .
N7B Nd6 Se2 Se1 -133.8(9) . .
N1 Nd6 Se2 Se1 -45.0(3) . .
N9B Nd6 Se2 Se1 -110.9(6) . .
N7A Nd6 Se2 Se1 -113.6(7) . .
Se4 Nd6 Se2 Se1 162.92(6) . .
Se7 Nd6 Se2 Se1 42.51(7) . .
Se3 Nd6 Se2 Se1 148.66(6) . .
O2 Nd6 Se2 Nd1 -25.3(2) . .
N9A Nd6 Se2 Nd1 127.2(4) . .
N7B Nd6 Se2 Nd1 118.9(9) . .
N1 Nd6 Se2 Nd1 -152.3(3) . .
N9B Nd6 Se2 Nd1 141.8(6) . .
N7A Nd6 Se2 Nd1 139.2(7) . .
Se4 Nd6 Se2 Nd1 55.65(4) . .
Se1 Nd6 Se2 Nd1 -107.27(6) . .
Se7 Nd6 Se2 Nd1 -64.76(6) . .
Se3 Nd6 Se2 Nd1 41.39(5) . .
O2 Nd6 Se2 Nd5 38.1(2) . .
N9A Nd6 Se2 Nd5 -169.4(4) . .
N7B Nd6 Se2 Nd5 -177.7(9) . .
N1 Nd6 Se2 Nd5 -88.8(3) . .
N9B Nd6 Se2 Nd5 -154.7(6) . .
N7A Nd6 Se2 Nd5 -157.4(7) . .
Se4 Nd6 Se2 Nd5 119.06(6) . .
Se1 Nd6 Se2 Nd5 -43.86(6) . .
Se7 Nd6 Se2 Nd5 -1.34(8) . .
Se3 Nd6 Se2 Nd5 104.81(6) . .
O3 Nd1 Se2 Se1 34.8(2) . .
O1 Nd1 Se2 Se1 -83.6(4) . .
O3 Nd1 Se2 Se1 77.3(4) 2_667 .
O2 Nd1 Se2 Se1 -43.1(2) . .
Se6 Nd1 Se2 Se1 176.07(6) . .
Se4 Nd1 Se2 Se1 -120.48(6) . .
Se5 Nd1 Se2 Se1 110.99(6) . .
Se5 Nd1 Se2 Se1 -5.66(7) 2_667 .
O3 Nd1 Se2 Nd6 101.9(2) . .
O1 Nd1 Se2 Nd6 -16.5(4) . .
O3 Nd1 Se2 Nd6 144.3(4) 2_667 .
O2 Nd1 Se2 Nd6 23.9(2) . .
Se6 Nd1 Se2 Nd6 -116.91(4) . .
Se4 Nd1 Se2 Nd6 -53.45(4) . .
Se5 Nd1 Se2 Nd6 178.02(5) . .
Se5 Nd1 Se2 Nd6 61.37(5) 2_667 .
O3 Nd1 Se2 Nd5 -26.6(2) . .
O1 Nd1 Se2 Nd5 -145.0(4) . .
O3 Nd1 Se2 Nd5 15.9(4) 2_667 .
O2 Nd1 Se2 Nd5 -104.6(2) . .
Se6 Nd1 Se2 Nd5 114.64(4) . .
Se4 Nd1 Se2 Nd5 178.10(5) . .
Se5 Nd1 Se2 Nd5 49.56(4) . .
Se5 Nd1 Se2 Nd5 -67.09(4) 2_667 .
O3 Nd5 Se2 Se1 -82.8(2) . .
O1 Nd5 Se2 Se1 -118.8(4) 2_667 .
N6 Nd5 Se2 Se1 111.5(3) . .
Se5 Nd5 Se2 Se1 -163.86(6) . .
Se8 Nd5 Se2 Se1 -4.09(7) . .
Se10 Nd5 Se2 Se1 122.13(9) . .
Se9 Nd5 Se2 Se1 45.52(6) . .
O3 Nd5 Se2 Nd6 -37.3(2) . .
O1 Nd5 Se2 Nd6 -73.2(4) 2_667 .
N6 Nd5 Se2 Nd6 157.1(3) . .
Se5 Nd5 Se2 Nd6 -118.30(6) . .
Se8 Nd5 Se2 Nd6 41.47(8) . .
Se1 Nd5 Se2 Nd6 45.56(6) . .
Se10 Nd5 Se2 Nd6 167.69(7) . .
Se9 Nd5 Se2 Nd6 91.08(6) . .
O3 Nd5 Se2 Nd1 27.3(2) . .
O1 Nd5 Se2 Nd1 -8.6(4) 2_667 .
N6 Nd5 Se2 Nd1 -138.3(3) . .
Se5 Nd5 Se2 Nd1 -53.68(4) . .
Se8 Nd5 Se2 Nd1 106.08(5) . .
Se1 Nd5 Se2 Nd1 110.18(6) . .
Se10 Nd5 Se2 Nd1 -127.69(8) . .
Se9 Nd5 Se2 Nd1 155.70(4) . .
O1 Nd3 Se3 Se4 41.6(2) . .
O2 Nd3 Se3 Se4 -35.9(2) . .
N4 Nd3 Se3 Se4 178.6(4) . .
N3 Nd3 Se3 Se4 -175.5(3) . .
Se5 Nd3 Se3 Se4 6.37(13) 2_667 .
Se10 Nd3 Se3 Se4 100.62(7) 2_667 .
Se7 Nd3 Se3 Se4 -92.91(7) . .
O1 Nd3 Se3 Nd2 -19.2(2) . .
O2 Nd3 Se3 Nd2 -96.7(2) . .
N4 Nd3 Se3 Nd2 117.8(4) . .
N3 Nd3 Se3 Nd2 123.6(3) . .
Se5 Nd3 Se3 Nd2 -54.44(10) 2_667 .
Se10 Nd3 Se3 Nd2 39.81(4) 2_667 .
Se7 Nd3 Se3 Nd2 -153.72(4) . .
O1 Nd3 Se3 Nd6 98.8(2) . .
O2 Nd3 Se3 Nd6 21.3(2) . .
N4 Nd3 Se3 Nd6 -124.2(4) . .
N3 Nd3 Se3 Nd6 -118.4(3) . .
Se5 Nd3 Se3 Nd6 63.56(10) 2_667 .
Se10 Nd3 Se3 Nd6 157.81(4) 2_667 .
Se7 Nd3 Se3 Nd6 -35.72(4) . .
O1 Nd2 Se3 Se4 -91.4(2) . .
N8B Nd2 Se3 Se4 63.9(6) . .
N2 Nd2 Se3 Se4 135.4(3) . .
N8A Nd2 Se3 Se4 67.8(5) . .
Se8 Nd2 Se3 Se4 -103.71(14) 2_667 .
Se6 Nd2 Se3 Se4 -19.24(7) . .
Se10 Nd2 Se3 Se4 -150.65(6) 2_667 .
O1 Nd2 Se3 Nd3 20.0(2) . .
N8B Nd2 Se3 Nd3 175.3(6) . .
N2 Nd2 Se3 Nd3 -113.1(3) . .
N8A Nd2 Se3 Nd3 179.3(5) . .
Se8 Nd2 Se3 Nd3 7.74(15) 2_667 .
Se6 Nd2 Se3 Nd3 92.20(6) . .
Se4 Nd2 Se3 Nd3 111.44(6) . .
Se10 Nd2 Se3 Nd3 -39.20(4) 2_667 .
O1 Nd2 Se3 Nd6 -50.4(2) . .
N8B Nd2 Se3 Nd6 105.0(6) . .
N2 Nd2 Se3 Nd6 176.5(3) . .
N8A Nd2 Se3 Nd6 108.9(5) . .
Se8 Nd2 Se3 Nd6 -62.62(15) 2_667 .
Se6 Nd2 Se3 Nd6 21.85(8) . .
Se4 Nd2 Se3 Nd6 41.09(5) . .
Se10 Nd2 Se3 Nd6 -109.56(6) 2_667 .
O2 Nd6 Se3 Se4 90.9(2) . .
N9A Nd6 Se3 Se4 -56.9(4) . .
N7B Nd6 Se3 Se4 -118.2(6) . .
N1 Nd6 Se3 Se4 -140.0(5) . .
N9B Nd6 Se3 Se4 -63.0(5) . .
N7A Nd6 Se3 Se4 -129.1(3) . .
Se2 Nd6 Se3 Se4 20.24(7) . .
Se1 Nd6 Se3 Se4 66.36(11) . .
Se7 Nd6 Se3 Se4 147.97(6) . .
O2 Nd6 Se3 Nd3 -22.8(2) . .
N9A Nd6 Se3 Nd3 -170.6(4) . .
N7B Nd6 Se3 Nd3 128.1(6) . .
N1 Nd6 Se3 Nd3 106.3(5) . .
N9B Nd6 Se3 Nd3 -176.7(5) . .
N7A Nd6 Se3 Nd3 117.2(3) . .
Se2 Nd6 Se3 Nd3 -93.47(5) . .
Se4 Nd6 Se3 Nd3 -113.71(6) . .
Se1 Nd6 Se3 Nd3 -47.34(10) . .
Se7 Nd6 Se3 Nd3 34.26(4) . .
O2 Nd6 Se3 Nd2 48.7(2) . .
N9A Nd6 Se3 Nd2 -99.1(4) . .
N7B Nd6 Se3 Nd2 -160.4(6) . .
N1 Nd6 Se3 Nd2 177.8(5) . .
N9B Nd6 Se3 Nd2 -105.2(5) . .
N7A Nd6 Se3 Nd2 -171.3(3) . .
Se2 Nd6 Se3 Nd2 -21.95(7) . .
Se4 Nd6 Se3 Nd2 -42.19(5) . .
Se1 Nd6 Se3 Nd2 24.18(12) . .
Se7 Nd6 Se3 Nd2 105.79(6) . .
Nd3 Se3 Se4 Nd2 -70.50(5) . .
Nd6 Se3 Se4 Nd2 -137.54(5) . .
Nd3 Se3 Se4 Nd6 67.04(5) . .
Nd2 Se3 Se4 Nd6 137.54(5) . .
Nd3 Se3 Se4 Nd1 -4.25(7) . .
Nd2 Se3 Se4 Nd1 66.26(4) . .
Nd6 Se3 Se4 Nd1 -71.29(4) . .
O1 Nd2 Se4 Se3 80.0(2) . .
N8B Nd2 Se4 Se3 -117.6(6) . .
N2 Nd2 Se4 Se3 -52.4(4) . .
N8A Nd2 Se4 Se3 -115.9(5) . .
Se8 Nd2 Se4 Se3 150.36(8) 2_667 .
Se6 Nd2 Se4 Se3 163.51(6) . .
Se10 Nd2 Se4 Se3 36.42(7) 2_667 .
O1 Nd2 Se4 Nd6 28.5(2) . .
N8B Nd2 Se4 Nd6 -169.1(6) . .
N2 Nd2 Se4 Nd6 -103.9(3) . .
N8A Nd2 Se4 Nd6 -167.4(5) . .
Se8 Nd2 Se4 Nd6 98.86(8) 2_667 .
Se6 Nd2 Se4 Nd6 112.01(6) . .
Se3 Nd2 Se4 Nd6 -51.51(6) . .
Se10 Nd2 Se4 Nd6 -15.09(9) 2_667 .
O1 Nd2 Se4 Nd1 -30.0(2) . .
N8B Nd2 Se4 Nd1 132.3(6) . .
N2 Nd2 Se4 Nd1 -162.5(3) . .
N8A Nd2 Se4 Nd1 134.1(5) . .
Se8 Nd2 Se4 Nd1 40.28(8) 2_667 .
Se6 Nd2 Se4 Nd1 53.43(4) . .
Se3 Nd2 Se4 Nd1 -110.08(6) . .
Se10 Nd2 Se4 Nd1 -73.66(5) 2_667 .
O2 Nd6 Se4 Se3 -78.0(2) . .
N9A Nd6 Se4 Se3 116.5(4) . .
N7B Nd6 Se4 Se3 51.1(5) . .
N1 Nd6 Se4 Se3 106.5(7) . .
N9B Nd6 Se4 Se3 119.8(5) . .
N7A Nd6 Se4 Se3 48.1(3) . .
Se2 Nd6 Se4 Se3 -161.29(6) . .
Se1 Nd6 Se4 Se3 -147.46(6) . .
Se7 Nd6 Se4 Se3 -39.30(7) . .
O2 Nd6 Se4 Nd2 -28.4(2) . .
N9A Nd6 Se4 Nd2 166.1(4) . .
N7B Nd6 Se4 Nd2 100.7(5) . .
N1 Nd6 Se4 Nd2 156.1(7) . .
N9B Nd6 Se4 Nd2 169.4(5) . .
N7A Nd6 Se4 Nd2 97.7(3) . .
Se2 Nd6 Se4 Nd2 -111.68(6) . .
Se1 Nd6 Se4 Nd2 -97.86(7) . .
Se7 Nd6 Se4 Nd2 10.31(8) . .
Se3 Nd6 Se4 Nd2 49.61(6) . .
O2 Nd6 Se4 Nd1 28.8(2) . .
N9A Nd6 Se4 Nd1 -136.7(4) . .
N7B Nd6 Se4 Nd1 157.9(5) . .
N1 Nd6 Se4 Nd1 -146.7(7) . .
N9B Nd6 Se4 Nd1 -133.4(5) . .
N7A Nd6 Se4 Nd1 154.9(3) . .
Se2 Nd6 Se4 Nd1 -54.49(4) . .
Se1 Nd6 Se4 Nd1 -40.66(5) . .
Se7 Nd6 Se4 Nd1 67.50(5) . .
Se3 Nd6 Se4 Nd1 106.80(6) . .
O3 Nd1 Se4 Se3 83.9(3) . .
O1 Nd1 Se4 Se3 -34.4(2) . .
O3 Nd1 Se4 Se3 -73.8(4) 2_667 .
O2 Nd1 Se4 Se3 42.4(2) . .
Se6 Nd1 Se4 Se3 -116.34(7) . .
Se2 Nd1 Se4 Se3 122.32(7) . .
Se5 Nd1 Se4 Se3 -176.56(6) . .
Se5 Nd1 Se4 Se3 4.40(8) 2_667 .
O3 Nd1 Se4 Nd2 147.5(3) . .
O1 Nd1 Se4 Nd2 29.1(2) . .
O3 Nd1 Se4 Nd2 -10.3(3) 2_667 .
O2 Nd1 Se4 Nd2 106.0(2) . .
Se6 Nd1 Se4 Nd2 -52.80(4) . .
Se2 Nd1 Se4 Nd2 -174.13(5) . .
Se5 Nd1 Se4 Nd2 -113.02(5) . .
Se5 Nd1 Se4 Nd2 67.95(5) 2_667 .
O3 Nd1 Se4 Nd6 14.3(3) . .
O1 Nd1 Se4 Nd6 -104.1(2) . .
O3 Nd1 Se4 Nd6 -143.5(3) 2_667 .
O2 Nd1 Se4 Nd6 -27.3(2) . .
Se6 Nd1 Se4 Nd6 173.97(4) . .
Se2 Nd1 Se4 Nd6 52.64(4) . .
Se5 Nd1 Se4 Nd6 113.76(5) . .
Se5 Nd1 Se4 Nd6 -65.28(5) 2_667 .
Se12 Hg1 Se5 Nd3 -0.18(11) . 2_667
Se11 Hg1 Se5 Nd3 162.55(9) . 2_667
Se6 Hg1 Se5 Nd3 -108.36(9) . 2_667
Se12 Hg1 Se5 Nd4 72.02(6) . 2_667
Se11 Hg1 Se5 Nd4 -125.25(5) . 2_667
Se6 Hg1 Se5 Nd4 -36.16(4) . 2_667
Se12 Hg1 Se5 Nd5 -148.09(7) . .
Se11 Hg1 Se5 Nd5 14.64(9) . .
Se6 Hg1 Se5 Nd5 103.73(7) . .
Se12 Hg1 Se5 Nd1 146.36(5) . .
Se11 Hg1 Se5 Nd1 -50.91(6) . .
Se6 Hg1 Se5 Nd1 38.18(4) . .
O3 Nd5 Se5 Hg1 -96.4(2) . .
O1 Nd5 Se5 Hg1 -172.4(2) 2_667 .
N6 Nd5 Se5 Hg1 54.2(3) . .
Se8 Nd5 Se5 Hg1 -159.11(8) . .
Se1 Nd5 Se5 Hg1 -31.89(9) . .
Se10 Nd5 Se5 Hg1 131.97(7) . .
Se2 Nd5 Se5 Hg1 -18.66(7) . .
Se9 Nd5 Se5 Hg1 97.72(11) . .
O3 Nd5 Se5 Nd3 102.7(2) . 2_667
O1 Nd5 Se5 Nd3 26.6(2) 2_667 2_667
N6 Nd5 Se5 Nd3 -106.8(3) . 2_667
Se8 Nd5 Se5 Nd3 39.94(11) . 2_667
Se1 Nd5 Se5 Nd3 167.16(5) . 2_667
Se10 Nd5 Se5 Nd3 -28.97(4) . 2_667
Se2 Nd5 Se5 Nd3 -179.61(4) . 2_667
Se9 Nd5 Se5 Nd3 -63.22(10) . 2_667
O3 Nd5 Se5 Nd4 30.7(2) . 2_667
O1 Nd5 Se5 Nd4 -45.3(2) 2_667 2_667
N6 Nd5 Se5 Nd4 -178.7(3) . 2_667
Se8 Nd5 Se5 Nd4 -31.99(13) . 2_667
Se1 Nd5 Se5 Nd4 95.23(7) . 2_667
Se10 Nd5 Se5 Nd4 -100.91(6) . 2_667
Se2 Nd5 Se5 Nd4 108.46(6) . 2_667
Se9 Nd5 Se5 Nd4 -135.16(8) . 2_667
O3 Nd5 Se5 Nd1 -26.7(2) . .
O1 Nd5 Se5 Nd1 -102.8(2) 2_667 .
N6 Nd5 Se5 Nd1 123.8(3) . .
Se8 Nd5 Se5 Nd1 -89.46(10) . .
Se1 Nd5 Se5 Nd1 37.76(5) . .
Se10 Nd5 Se5 Nd1 -158.38(4) . .
Se2 Nd5 Se5 Nd1 50.99(3) . .
Se9 Nd5 Se5 Nd1 167.37(9) . .
O3 Nd1 Se5 Hg1 163.1(2) . .
O1 Nd1 Se5 Hg1 -81.3(4) . .
O3 Nd1 Se5 Hg1 -115.4(2) 2_667 .
O2 Nd1 Se5 Hg1 127.0(3) . .
Se6 Nd1 Se5 Hg1 -35.60(4) . .
Se2 Nd1 Se5 Hg1 83.79(4) . .
Se4 Nd1 Se5 Hg1 25.25(6) . .
Se5 Nd1 Se5 Hg1 -155.71(4) 2_667 .
O3 Nd1 Se5 Nd3 -40.8(2) . 2_667
O1 Nd1 Se5 Nd3 74.8(4) . 2_667
O3 Nd1 Se5 Nd3 40.7(2) 2_667 2_667
O2 Nd1 Se5 Nd3 -76.9(3) . 2_667
Se6 Nd1 Se5 Nd3 120.50(6) . 2_667
Se2 Nd1 Se5 Nd3 -120.10(6) . 2_667
Se4 Nd1 Se5 Nd3 -178.65(5) . 2_667
Se5 Nd1 Se5 Nd3 0.39(5) 2_667 2_667
O3 Nd1 Se5 Nd4 -108.3(2) . 2_667
O1 Nd1 Se5 Nd4 7.3(4) . 2_667
O3 Nd1 Se5 Nd4 -26.8(2) 2_667 2_667
O2 Nd1 Se5 Nd4 -144.4(3) . 2_667
Se6 Nd1 Se5 Nd4 53.01(4) . 2_667
Se2 Nd1 Se5 Nd4 172.40(5) . 2_667
Se4 Nd1 Se5 Nd4 113.85(5) . 2_667
Se5 Nd1 Se5 Nd4 -67.10(3) 2_667 2_667
O3 Nd1 Se5 Nd5 26.7(2) . .
O1 Nd1 Se5 Nd5 142.3(4) . .
O3 Nd1 Se5 Nd5 108.2(2) 2_667 .
O2 Nd1 Se5 Nd5 -9.4(3) . .
Se6 Nd1 Se5 Nd5 -172.01(4) . .
Se2 Nd1 Se5 Nd5 -52.62(4) . .
Se4 Nd1 Se5 Nd5 -111.17(5) . .
Se5 Nd1 Se5 Nd5 67.88(3) 2_667 .
Se12 Hg1 Se6 Nd2 152.92(9) . .
Se11 Hg1 Se6 Nd2 0.89(11) . .
Se5 Hg1 Se6 Nd2 -104.99(10) . .
Se12 Hg1 Se6 Nd4 -66.21(6) . 2_667
Se11 Hg1 Se6 Nd4 141.76(6) . 2_667
Se5 Hg1 Se6 Nd4 35.87(4) . 2_667
Se12 Hg1 Se6 Nd1 -142.70(6) . .
Se11 Hg1 Se6 Nd1 65.27(6) . .
Se5 Hg1 Se6 Nd1 -40.61(4) . .
O1 Nd2 Se6 Hg1 96.9(2) . .
N8B Nd2 Se6 Hg1 -70.2(6) . .
N2 Nd2 Se6 Hg1 -108.3(5) . .
N8A Nd2 Se6 Hg1 -73.7(5) . .
Se8 Nd2 Se6 Hg1 -177.58(11) 2_667 .
Se4 Nd2 Se6 Hg1 13.24(10) . .
Se3 Nd2 Se6 Hg1 27.12(12) . .
Se10 Nd2 Se6 Hg1 138.25(8) 2_667 .
O1 Nd2 Se6 Nd4 -35.8(2) . 2_667
N8B Nd2 Se6 Nd4 157.1(6) . 2_667
N2 Nd2 Se6 Nd4 119.0(5) . 2_667
N8A Nd2 Se6 Nd4 153.6(5) . 2_667
Se8 Nd2 Se6 Nd4 49.72(6) 2_667 2_667
Se4 Nd2 Se6 Nd4 -119.46(6) . 2_667
Se3 Nd2 Se6 Nd4 -105.58(7) . 2_667
Se10 Nd2 Se6 Nd4 5.55(9) 2_667 2_667
O1 Nd2 Se6 Nd1 27.7(2) . .
N8B Nd2 Se6 Nd1 -139.4(6) . .
N2 Nd2 Se6 Nd1 -177.5(5) . .
N8A Nd2 Se6 Nd1 -142.9(5) . .
Se8 Nd2 Se6 Nd1 113.23(5) 2_667 .
Se4 Nd2 Se6 Nd1 -55.95(4) . .
Se3 Nd2 Se6 Nd1 -42.07(6) . .
Se10 Nd2 Se6 Nd1 69.07(6) 2_667 .
O3 Nd1 Se6 Hg1 66.1(4) . .
O1 Nd1 Se6 Hg1 -171.0(2) . .
O3 Nd1 Se6 Hg1 113.7(2) 2_667 .
O2 Nd1 Se6 Hg1 -126.6(3) . .
Se2 Nd1 Se6 Hg1 -30.82(5) . .
Se4 Nd1 Se6 Hg1 -92.21(4) . .
Se5 Nd1 Se6 Hg1 35.99(4) . .
Se5 Nd1 Se6 Hg1 150.93(4) 2_667 .
O3 Nd1 Se6 Nd2 -149.5(4) . .
O1 Nd1 Se6 Nd2 -26.6(2) . .
O3 Nd1 Se6 Nd2 -101.9(2) 2_667 .
O2 Nd1 Se6 Nd2 17.8(3) . .
Se2 Nd1 Se6 Nd2 113.63(4) . .
Se4 Nd1 Se6 Nd2 52.23(4) . .
Se5 Nd1 Se6 Nd2 -179.57(4) . .
Se5 Nd1 Se6 Nd2 -64.63(5) 2_667 .
O3 Nd1 Se6 Nd4 -21.6(4) . 2_667
O1 Nd1 Se6 Nd4 101.3(2) . 2_667
O3 Nd1 Se6 Nd4 25.9(2) 2_667 2_667
O2 Nd1 Se6 Nd4 145.7(3) . 2_667
Se2 Nd1 Se6 Nd4 -118.55(4) . 2_667
Se4 Nd1 Se6 Nd4 -179.94(4) . 2_667
Se5 Nd1 Se6 Nd4 -51.74(4) . 2_667
Se5 Nd1 Se6 Nd4 63.20(5) 2_667 2_667
O1 Nd3 Se7 C1 170.8(7) . .
O2 Nd3 Se7 C1 174.0(7) . .
N4 Nd3 Se7 C1 20.3(7) . .
N3 Nd3 Se7 C1 -46.8(7) . .
Se5 Nd3 Se7 C1 97.5(7) 2_667 .
Se3 Nd3 Se7 C1 -112.7(7) . .
Se10 Nd3 Se7 C1 -16.7(7) 2_667 .
O1 Nd3 Se7 Nd4 40.6(3) . .
O2 Nd3 Se7 Nd4 43.8(2) . .
N4 Nd3 Se7 Nd4 -109.9(3) . .
N3 Nd3 Se7 Nd4 -177.0(3) . .
Se5 Nd3 Se7 Nd4 -32.67(4) 2_667 .
Se3 Nd3 Se7 Nd4 117.09(4) . .
Se10 Nd3 Se7 Nd4 -146.9(2) 2_667 .
O1 Nd3 Se7 Nd6 -39.4(3) . .
O2 Nd3 Se7 Nd6 -36.2(2) . .
N4 Nd3 Se7 Nd6 170.1(3) . .
N3 Nd3 Se7 Nd6 103.0(3) . .
Se5 Nd3 Se7 Nd6 -112.65(4) 2_667 .
Se3 Nd3 Se7 Nd6 37.11(4) . .
Se10 Nd3 Se7 Nd6 133.1(2) 2_667 .
O3 Nd4 Se7 C1 -179.8(6) . .
O2 Nd4 Se7 C1 -177.6(6) . .
N5 Nd4 Se7 C1 29.4(6) . .
Se5 Nd4 Se7 C1 -102.7(5) 2_667 .
Se6 Nd4 Se7 C1 -34.9(6) 2_667 .
Se1 Nd4 Se7 C1 108.0(5) . .
Se8 Nd4 Se7 C1 52.8(6) . .
O3 Nd4 Se7 Nd3 -45.0(3) . .
O2 Nd4 Se7 Nd3 -42.8(2) . .
N5 Nd4 Se7 Nd3 164.2(3) . .
Se5 Nd4 Se7 Nd3 32.14(4) 2_667 .
Se6 Nd4 Se7 Nd3 99.91(8) 2_667 .
Se1 Nd4 Se7 Nd3 -117.16(4) . .
Se8 Nd4 Se7 Nd3 -172.36(6) . .
O3 Nd4 Se7 Nd6 35.7(3) . .
O2 Nd4 Se7 Nd6 37.8(2) . .
N5 Nd4 Se7 Nd6 -115.2(3) . .
Se5 Nd4 Se7 Nd6 112.78(4) 2_667 .
Se6 Nd4 Se7 Nd6 -179.45(7) 2_667 .
Se1 Nd4 Se7 Nd6 -36.52(4) . .
Se8 Nd4 Se7 Nd6 -91.72(7) . .
O2 Nd6 Se7 C1 -176.2(8) . .
N9A Nd6 Se7 C1 23.1(12) . .
N7B Nd6 Se7 C1 49.6(9) . .
N1 Nd6 Se7 C1 -27.8(8) . .
N9B Nd6 Se7 C1 -2.0(12) . .
N7A Nd6 Se7 C1 40.3(8) . .
Se2 Nd6 Se7 C1 -128.2(8) . .
Se4 Nd6 Se7 C1 137.2(8) . .
Se1 Nd6 Se7 C1 -99.3(8) . .
Se3 Nd6 Se7 C1 111.3(8) . .
O2 Nd6 Se7 Nd3 38.8(3) . .
N9A Nd6 Se7 Nd3 -121.9(9) . .
N7B Nd6 Se7 Nd3 -95.4(5) . .
N1 Nd6 Se7 Nd3 -172.8(3) . .
N9B Nd6 Se7 Nd3 -147.0(10) . .
N7A Nd6 Se7 Nd3 -104.7(3) . .
Se2 Nd6 Se7 Nd3 86.79(6) . .
Se4 Nd6 Se7 Nd3 -7.83(6) . .
Se1 Nd6 Se7 Nd3 115.65(4) . .
Se3 Nd6 Se7 Nd3 -33.70(4) . .
O2 Nd6 Se7 Nd4 -41.6(3) . .
N9A Nd6 Se7 Nd4 157.7(9) . .
N7B Nd6 Se7 Nd4 -175.8(5) . .
N1 Nd6 Se7 Nd4 106.8(3) . .
N9B Nd6 Se7 Nd4 132.6(10) . .
N7A Nd6 Se7 Nd4 174.9(3) . .
Se2 Nd6 Se7 Nd4 6.41(6) . .
Se4 Nd6 Se7 Nd4 -88.21(5) . .
Se1 Nd6 Se7 Nd4 35.27(4) . .
Se3 Nd6 Se7 Nd4 -114.07(4) . .
O3 Nd5 Se8 Se9 163.7(2) . .
O1 Nd5 Se8 Se9 -122.5(2) 2_667 .
N6 Nd5 Se8 Se9 5.1(3) . .
Se5 Nd5 Se8 Se9 -135.59(10) . .
Se1 Nd5 Se8 Se9 88.58(6) . .
Se10 Nd5 Se8 Se9 -63.69(6) . .
Se2 Nd5 Se8 Se9 91.52(7) . .
O3 Nd5 Se8 Se6 -26.1(2) . 2_667
O1 Nd5 Se8 Se6 47.8(2) 2_667 2_667
N6 Nd5 Se8 Se6 175.4(3) . 2_667
Se5 Nd5 Se8 Se6 34.63(12) . 2_667
Se1 Nd5 Se8 Se6 -101.20(5) . 2_667
Se10 Nd5 Se8 Se6 106.53(5) . 2_667
Se2 Nd5 Se8 Se6 -98.25(6) . 2_667
Se9 Nd5 Se8 Se6 170.22(8) . 2_667
O3 Nd5 Se8 Nd2 -86.2(2) . 2_667
O1 Nd5 Se8 Nd2 -12.3(2) 2_667 2_667
N6 Nd5 Se8 Nd2 115.3(3) . 2_667
Se5 Nd5 Se8 Nd2 -25.46(11) . 2_667
Se1 Nd5 Se8 Nd2 -161.29(5) . 2_667
Se10 Nd5 Se8 Nd2 46.45(4) . 2_667
Se2 Nd5 Se8 Nd2 -158.34(4) . 2_667
Se9 Nd5 Se8 Nd2 110.14(6) . 2_667
O3 Nd5 Se8 Nd4 22.1(2) . .
O1 Nd5 Se8 Nd4 96.0(2) 2_667 .
N6 Nd5 Se8 Nd4 -136.4(3) . .
Se5 Nd5 Se8 Nd4 82.82(10) . .
Se1 Nd5 Se8 Nd4 -53.01(3) . .
Se10 Nd5 Se8 Nd4 154.73(4) . .
Se2 Nd5 Se8 Nd4 -50.06(5) . .
Se9 Nd5 Se8 Nd4 -141.58(6) . .
O3 Nd4 Se8 Se9 -71.2(3) . .
O2 Nd4 Se8 Se9 -25.4(3) . .
N5 Nd4 Se8 Se9 97.0(3) . .
Se5 Nd4 Se8 Se9 -138.10(8) 2_667 .
Se6 Nd4 Se8 Se9 -159.65(10) 2_667 .
Se1 Nd4 Se8 Se9 10.53(8) . .
Se7 Nd4 Se8 Se9 72.28(11) . .
O3 Nd4 Se8 Se6 88.5(2) . 2_667
O2 Nd4 Se8 Se6 134.2(3) . 2_667
N5 Nd4 Se8 Se6 -103.4(3) . 2_667
Se5 Nd4 Se8 Se6 21.55(6) 2_667 2_667
Se1 Nd4 Se8 Se6 170.18(6) . 2_667
Se7 Nd4 Se8 Se6 -128.07(8) . 2_667
O3 Nd4 Se8 Nd2 51.2(2) . 2_667
O2 Nd4 Se8 Nd2 96.9(3) . 2_667
N5 Nd4 Se8 Nd2 -140.7(3) . 2_667
Se5 Nd4 Se8 Nd2 -15.75(7) 2_667 2_667
Se6 Nd4 Se8 Nd2 -37.30(5) 2_667 2_667
Se1 Nd4 Se8 Nd2 132.88(6) . 2_667
Se7 Nd4 Se8 Nd2 -165.37(6) . 2_667
O3 Nd4 Se8 Nd5 -23.5(2) . .
O2 Nd4 Se8 Nd5 22.2(3) . .
N5 Nd4 Se8 Nd5 144.6(3) . .
Se5 Nd4 Se8 Nd5 -90.45(5) 2_667 .
Se6 Nd4 Se8 Nd5 -112.01(5) 2_667 .
Se1 Nd4 Se8 Nd5 58.17(4) . .
Se7 Nd4 Se8 Nd5 119.93(7) . .
Nd3 Se7 C1 C2 -92.1(14) . .
Nd4 Se7 C1 C2 18.2(16) . .
Nd6 Se7 C1 C2 137.3(11) . .
Nd3 Se7 C1 C6 82.0(14) . .
Nd4 Se7 C1 C6 -167.7(11) . .
Nd6 Se7 C1 C6 -48.6(17) . .
C6 C1 C2 C3 4(3) . .
Se7 C1 C2 C3 178.9(14) . .
C1 C2 C3 C4 -1(3) . .
C2 C3 C4 C5 -3(3) . .
C3 C4 C5 C6 3(4) . .
C4 C5 C6 C1 1(3) . .
C2 C1 C6 C5 -4(3) . .
Se7 C1 C6 C5 -178.7(16) . .
Se6 Se8 Se9 C7 -152.8(6) 2_667 .
Nd2 Se8 Se9 C7 168.9(6) 2_667 .
Nd5 Se8 Se9 C7 -115.8(6) . .
Nd4 Se8 Se9 C7 -70.0(6) . .
Se6 Se8 Se9 Nd5 -37.1(3) 2_667 .
Nd2 Se8 Se9 Nd5 -75.31(5) 2_667 .
Nd4 Se8 Se9 Nd5 45.73(6) . .
O3 Nd5 Se9 C7 68.1(7) . .
O1 Nd5 Se9 C7 147.7(7) 2_667 .
N6 Nd5 Se9 C7 -85.8(7) . .
Se5 Nd5 Se9 C7 -130.2(7) . .
Se8 Nd5 Se9 C7 89.7(7) . .
Se1 Nd5 Se9 C7 7.9(7) . .
Se10 Nd5 Se9 C7 -169.1(7) . .
Se2 Nd5 Se9 C7 -22.7(7) . .
O3 Nd5 Se9 Se8 -21.6(3) . .
O1 Nd5 Se9 Se8 58.0(2) 2_667 .
N6 Nd5 Se9 Se8 -175.5(3) . .
Se5 Nd5 Se9 Se8 140.05(9) . .
Se1 Nd5 Se9 Se8 -81.81(6) . .
Se10 Nd5 Se9 Se8 101.19(6) . .
Se2 Nd5 Se9 Se8 -112.40(6) . .
Se8 Se9 C7 C12 14.7(19) . .
Nd5 Se9 C7 C12 -50(2) . .
Se8 Se9 C7 C8 -162.7(14) . .
Nd5 Se9 C7 C8 132.5(14) . .
C12 C7 C8 C9 5(3) . .
Se9 C7 C8 C9 -177.5(19) . .
C7 C8 C9 C10 -5(4) . .
C8 C9 C10 C11 2(5) . .
C9 C10 C11 C12 1(4) . .
C8 C7 C12 C11 -2(3) . .
Se9 C7 C12 C11 -179.4(16) . .
C10 C11 C12 C7 -1(4) . .
O3 Nd5 Se10 C13 176.7(7) . .
O1 Nd5 Se10 C13 -177.6(7) 2_667 .
N6 Nd5 Se10 C13 -25.9(7) . .
Se5 Nd5 Se10 C13 -106.9(6) . .
Se8 Nd5 Se10 C13 99.3(6) . .
Se1 Nd5 Se10 C13 49.7(6) . .
Se2 Nd5 Se10 C13 -36.3(6) . .
Se9 Nd5 Se10 C13 54.7(6) . .
O3 Nd5 Se10 Nd3 -48.1(3) . 2_667
O1 Nd5 Se10 Nd3 -42.4(3) 2_667 2_667
N6 Nd5 Se10 Nd3 109.3(3) . 2_667
Se5 Nd5 Se10 Nd3 28.41(4) . 2_667
Se8 Nd5 Se10 Nd3 -125.47(4) . 2_667
Se1 Nd5 Se10 Nd3 -175.03(7) . 2_667
Se2 Nd5 Se10 Nd3 99.01(9) . 2_667
Se9 Nd5 Se10 Nd3 -170.06(5) . 2_667
O3 Nd5 Se10 Nd2 32.5(3) . 2_667
O1 Nd5 Se10 Nd2 38.2(3) 2_667 2_667
N6 Nd5 Se10 Nd2 -170.1(3) . 2_667
Se5 Nd5 Se10 Nd2 108.97(4) . 2_667
Se8 Nd5 Se10 Nd2 -44.90(4) . 2_667
Se1 Nd5 Se10 Nd2 -94.46(8) . 2_667
Se2 Nd5 Se10 Nd2 179.58(8) . 2_667
Se9 Nd5 Se10 Nd2 -89.49(5) . 2_667
Nd3 Se10 C13 C14 76.1(16) 2_667 .
Nd2 Se10 C13 C14 -48.2(18) 2_667 .
Nd5 Se10 C13 C14 -170.6(12) . .
Nd3 Se10 C13 C18 -106.2(14) 2_667 .
Nd2 Se10 C13 C18 129.5(12) 2_667 .
Nd5 Se10 C13 C18 7.1(17) . .
C18 C13 C14 C15 6(3) . .
Se10 C13 C14 C15 -175.8(16) . .
C13 C14 C15 C16 -3(3) . .
C14 C15 C16 C17 -1(3) . .
C15 C16 C17 C18 1(3) . .
C14 C13 C18 C17 -6(3) . .
Se10 C13 C18 C17 176.2(15) . .
C16 C17 C18 C13 2(3) . .
Se12 Hg1 Se11 C19 47.3(7) . .
Se6 Hg1 Se11 C19 174.0(7) . .
Se5 Hg1 Se11 C19 -101.2(7) . .
Hg1 Se11 C19 C24 79.4(17) . .
Hg1 Se11 C19 C20 -107.7(15) . .
C24 C19 C20 C21 -3(3) . .
Se11 C19 C20 C21 -177.1(18) . .
C19 C20 C21 C22 0(4) . .
C20 C21 C22 C23 5(4) . .
C21 C22 C23 C24 -6(4) . .
C20 C19 C24 C23 3(3) . .
Se11 C19 C24 C23 175.8(16) . .
C22 C23 C24 C19 2(3) . .
Se11 Hg1 Se12 C25 66.0(6) . .
Se6 Hg1 Se12 C25 -56.1(5) . .
Se5 Hg1 Se12 C25 -145.0(5) . .
Hg1 Se12 C25 C30 171.9(14) . .
Hg1 Se12 C25 C26 -8.1(18) . .
C30 C25 C26 C27 -2(3) . .
Se12 C25 C26 C27 177.7(18) . .
C25 C26 C27 C28 6(4) . .
C26 C27 C28 C29 -4(4) . .
C27 C28 C29 C30 -1(3) . .
C26 C25 C30 C29 -2(3) . .
Se12 C25 C30 C29 177.5(15) . .
C28 C29 C30 C25 4(3) . .
O2 Nd6 N1 C35 65.8(16) . .
N9A Nd6 N1 C35 -129.2(16) . .
N7B Nd6 N1 C35 -62.7(16) . .
N9B Nd6 N1 C35 -133.9(17) . .
N7A Nd6 N1 C35 -54.3(15) . .
Se2 Nd6 N1 C35 155.1(15) . .
Se4 Nd6 N1 C35 -119.9(15) . .
Se1 Nd6 N1 C35 122.9(16) . .
Se7 Nd6 N1 C35 31.6(15) . .
Se3 Nd6 N1 C35 -43.1(17) . .
O2 Nd6 N1 C31 -110.5(15) . .
N9A Nd6 N1 C31 54.4(15) . .
N7B Nd6 N1 C31 121.0(16) . .
N9B Nd6 N1 C31 49.8(15) . .
N7A Nd6 N1 C31 129.3(16) . .
Se2 Nd6 N1 C31 -21.3(15) . .
Se4 Nd6 N1 C31 63.8(17) . .
Se1 Nd6 N1 C31 -53.4(14) . .
Se7 Nd6 N1 C31 -144.7(15) . .
Se3 Nd6 N1 C31 140.6(13) . .
C35 N1 C31 C32 -1(3) . .
Nd6 N1 C31 C32 176.2(16) . .
N1 C31 C32 C33 0(4) . .
C31 C32 C33 C34 1(4) . .
C32 C33 C34 C35 -2(4) . .
C31 N1 C35 C34 0(3) . .
Nd6 N1 C35 C34 -176.9(17) . .
C33 C34 C35 N1 1(4) . .
O1 Nd2 N2 C36 -99.2(14) . .
N8B Nd2 N2 C36 75.6(15) . .
N8A Nd2 N2 C36 78.0(14) . .
Se8 Nd2 N2 C36 169.5(13) 2_667 .
Se6 Nd2 N2 C36 114.7(13) . .
Se4 Nd2 N2 C36 5.6(15) . .
Se3 Nd2 N2 C36 -28.9(13) . .
Se10 Nd2 N2 C36 -115.3(14) 2_667 .
O1 Nd2 N2 C40 77.7(14) . .
N8B Nd2 N2 C40 -107.5(15) . .
N8A Nd2 N2 C40 -105.1(15) . .
Se8 Nd2 N2 C40 -13.6(14) 2_667 .
Se6 Nd2 N2 C40 -68.4(15) . .
Se4 Nd2 N2 C40 -177.5(12) . .
Se3 Nd2 N2 C40 148.0(14) . .
Se10 Nd2 N2 C40 61.6(13) 2_667 .
C40 N2 C36 C37 2(3) . .
Nd2 N2 C36 C37 179.4(15) . .
N2 C36 C37 C38 1(3) . .
C36 C37 C38 C39 -3(3) . .
C37 C38 C39 C40 2(3) . .
C36 N2 C40 C39 -3(3) . .
Nd2 N2 C40 C39 179.7(16) . .
C38 C39 C40 N2 1(3) . .
O1 Nd3 N3 C45 -4.1(13) . .
O2 Nd3 N3 C45 -105.6(12) . .
N4 Nd3 N3 C45 122.1(12) . .
Se5 Nd3 N3 C45 125.1(11) 2_667 .
Se3 Nd3 N3 C45 -53.2(11) . .
Se10 Nd3 N3 C45 36.9(11) 2_667 .
Se7 Nd3 N3 C45 -150.0(12) . .
O1 Nd3 N3 C41 173.8(9) . .
O2 Nd3 N3 C41 72.3(11) . .
N4 Nd3 N3 C41 -60.1(10) . .
Se5 Nd3 N3 C41 -57.1(12) 2_667 .
Se3 Nd3 N3 C41 124.6(11) . .
Se10 Nd3 N3 C41 -145.3(10) 2_667 .
Se7 Nd3 N3 C41 27.9(10) . .
C45 N3 C41 C42 6(2) . .
Nd3 N3 C41 C42 -172.1(11) . .
N3 C41 C42 C43 -6(3) . .
C41 C42 C43 C44 4(3) . .
C42 C43 C44 C45 -3(3) . .
C41 N3 C45 C44 -5(2) . .
Nd3 N3 C45 C44 173.2(13) . .
C43 C44 C45 N3 3(3) . .
O1 Nd3 N4 C50 61.2(13) . .
O2 Nd3 N4 C50 179.1(10) . .
N3 Nd3 N4 C50 -61.0(12) . .
Se5 Nd3 N4 C50 120.8(12) 2_667 .
Se3 Nd3 N4 C50 -55.2(13) . .
Se10 Nd3 N4 C50 24.7(12) 2_667 .
Se7 Nd3 N4 C50 -147.2(12) . .
O1 Nd3 N4 C46 -122.9(11) . .
O2 Nd3 N4 C46 -4.9(14) . .
N3 Nd3 N4 C46 114.9(12) . .
Se5 Nd3 N4 C46 -63.3(11) 2_667 .
Se3 Nd3 N4 C46 120.8(11) . .
Se10 Nd3 N4 C46 -159.4(12) 2_667 .
Se7 Nd3 N4 C46 28.8(11) . .
C50 N4 C46 C47 2(2) . .
Nd3 N4 C46 C47 -173.8(14) . .
N4 C46 C47 C48 -6(3) . .
C46 C47 C48 C49 3(3) . .
C47 C48 C49 C50 3(3) . .
C46 N4 C50 C49 4(2) . .
Nd3 N4 C50 C49 -179.9(13) . .
C48 C49 C50 N4 -7(3) . .
O3 Nd4 N5 C55 79.6(12) . .
O2 Nd4 N5 C55 -162.6(10) . .
Se5 Nd4 N5 C55 -56.5(12) 2_667 .
Se6 Nd4 N5 C55 13.0(11) 2_667 .
Se1 Nd4 N5 C55 132.8(11) . .
Se7 Nd4 N5 C55 -133.9(11) . .
Se8 Nd4 N5 C55 61.5(10) . .
O3 Nd4 N5 C51 -102.5(12) . .
O2 Nd4 N5 C51 15.3(13) . .
Se5 Nd4 N5 C51 121.4(11) 2_667 .
Se6 Nd4 N5 C51 -169.1(11) 2_667 .
Se1 Nd4 N5 C51 -49.3(11) . .
Se7 Nd4 N5 C51 44.0(11) . .
Se8 Nd4 N5 C51 -120.6(12) . .
C55 N5 C51 C52 0(2) . .
Nd4 N5 C51 C52 -178.3(15) . .
N5 C51 C52 C53 3(3) . .
C51 C52 C53 C54 -4(3) . .
C52 C53 C54 C55 3(3) . .
C51 N5 C55 C54 -2(2) . .
Nd4 N5 C55 C54 176.4(13) . .
C53 C54 C55 N5 0(3) . .
O3 Nd5 N6 C56 90.8(13) . .
O1 Nd5 N6 C56 -28.5(15) 2_667 .
Se5 Nd5 N6 C56 34.5(12) . .
Se8 Nd5 N6 C56 -128.3(12) . .
Se1 Nd5 N6 C56 156.2(13) . .
Se10 Nd5 N6 C56 -59.1(12) . .
Se2 Nd5 N6 C56 115.4(13) . .
Se9 Nd5 N6 C56 -124.6(13) . .
O3 Nd5 N6 C60 -101.0(12) . .
O1 Nd5 N6 C60 139.6(11) 2_667 .
Se5 Nd5 N6 C60 -157.4(12) . .
Se8 Nd5 N6 C60 39.9(12) . .
Se1 Nd5 N6 C60 -35.7(11) . .
Se10 Nd5 N6 C60 109.1(11) . .
Se2 Nd5 N6 C60 -76.5(11) . .
Se9 Nd5 N6 C60 43.6(11) . .
C60 N6 C56 C57 2(3) . .
Nd5 N6 C56 C57 170.9(15) . .
N6 C56 C57 C58 -3(3) . .
C56 C57 C58 C59 3(3) . .
C57 C58 C59 C60 -1(3) . .
C56 N6 C60 C59 -1(2) . .
Nd5 N6 C60 C59 -170.2(13) . .
C58 C59 C60 N6 1(3) . .
O2 Nd6 N7A C61A -172.7(9) . .
N9A Nd6 N7A C61A 38.9(10) . .
N7B Nd6 N7A C61A 91(3) . .
N1 Nd6 N7A C61A -51.4(10) . .
N9B Nd6 N7A C61A 24.0(11) . .
Se2 Nd6 N7A C61A 26.7(14) . .
Se4 Nd6 N7A C61A 103.8(9) . .
Se1 Nd6 N7A C61A -55.4(11) . .
Se7 Nd6 N7A C61A -133.7(10) . .
Se3 Nd6 N7A C61A 136.6(10) . .
O2 Nd6 N7A C65A 12.0(11) . .
N9A Nd6 N7A C65A -136.5(11) . .
N7B Nd6 N7A C65A -85(3) . .
N1 Nd6 N7A C65A 133.2(11) . .
N9B Nd6 N7A C65A -151.4(12) . .
Se2 Nd6 N7A C65A -148.7(10) . .
Se4 Nd6 N7A C65A -71.6(10) . .
Se1 Nd6 N7A C65A 129.3(9) . .
Se7 Nd6 N7A C65A 51.0(10) . .
Se3 Nd6 N7A C65A -38.7(9) . .
C65A N7A C61A C62A 0.0 . .
Nd6 N7A C61A C62A -175.4(11) . .
N7A C61A C62A C63A 0.0 . .
C61A C62A C63A C64A 0.0 . .
C62A C63A C64A C65A 0.0 . .
C63A C64A C65A N7A 0.0 . .
C61A N7A C65A C64A 0.0 . .
Nd6 N7A C65A C64A 175.2(11) . .
O1 Nd2 N8A C66A -146.0(14) . .
N8B Nd2 N8A C66A -173(13) . .
N2 Nd2 N8A C66A 40.1(11) . .
Se8 Nd2 N8A C66A -62.3(11) 2_667 .
Se6 Nd2 N8A C66A -118.2(11) . .
Se4 Nd2 N8A C66A 162.4(11) . .
Se3 Nd2 N8A C66A 120.8(11) . .
Se10 Nd2 N8A C66A 19.7(15) 2_667 .
O1 Nd2 N8A C70A 24(2) . .
N8B Nd2 N8A C70A -3(12) . .
N2 Nd2 N8A C70A -150.1(12) . .
Se8 Nd2 N8A C70A 107.5(10) 2_667 .
Se6 Nd2 N8A C70A 51.6(10) . .
Se4 Nd2 N8A C70A -27.8(10) . .
Se3 Nd2 N8A C70A -69.4(10) . .
Se10 Nd2 N8A C70A -170.6(8) 2_667 .
C70A N8A C66A C67A 0.0 . .
Nd2 N8A C66A C67A 169.4(15) . .
N8A C66A C67A C68A 0.0 . .
C66A C67A C68A C69A 0.0 . .
C67A C68A C69A C70A 0.0 . .
C68A C69A C70A N8A 0.0 . .
C66A N8A C70A C69A 0.0 . .
Nd2 N8A C70A C69A -170.1(14) . .
O2 Nd6 N9A C71A 86.5(12) . .
N7B Nd6 N9A C71A -151.9(12) . .
N1 Nd6 N9A C71A -72.5(10) . .
N9B Nd6 N9A C71A -55(3) . .
N7A Nd6 N9A C71A -140.5(11) . .
Se2 Nd6 N9A C71A 33.5(9) . .
Se4 Nd6 N9A C71A 112.0(10) . .
Se1 Nd6 N9A C71A -3.5(10) . .
Se7 Nd6 N9A C71A -122.7(10) . .
Se3 Nd6 N9A C71A 150.1(10) . .
O2 Nd6 N9A C75A -86.7(11) . .
N7B Nd6 N9A C75A 34.8(10) . .
N1 Nd6 N9A C75A 114.3(10) . .
N9B Nd6 N9A C75A 132(3) . .
N7A Nd6 N9A C75A 46.3(9) . .
Se2 Nd6 N9A C75A -139.7(10) . .
Se4 Nd6 N9A C75A -61.2(9) . .
Se1 Nd6 N9A C75A -176.7(9) . .
Se7 Nd6 N9A C75A 64.1(14) . .
Se3 Nd6 N9A C75A -23.1(9) . .
C75A N9A C71A C72A 0.0 . .
Nd6 N9A C71A C72A -173.2(12) . .
N9A C71A C72A C73A 0.0 . .
C71A C72A C73A C74A 0.0 . .
C72A C73A C74A C75A 0.0 . .
C73A C74A C75A N9A 0.0 . .
C71A N9A C75A C74A 0.0 . .
Nd6 N9A C75A C74A 173.2(12) . .
O2 Nd6 N7B C61B 121.9(14) . .
N9A Nd6 N7B C61B -20.2(14) . .
N1 Nd6 N7B C61B -109.1(15) . .
N9B Nd6 N7B C61B -35.5(15) . .
N7A Nd6 N7B C61B -145(4) . .
Se2 Nd6 N7B C61B -11.4(18) . .
Se4 Nd6 N7B C61B 48.5(14) . .
Se1 Nd6 N7B C61B -98.7(16) . .
Se7 Nd6 N7B C61B 171.6(14) . .
Se3 Nd6 N7B C61B 85.8(14) . .
O2 Nd6 N7B C65B -48.9(15) . .
N9A Nd6 N7B C65B 169.0(15) . .
N1 Nd6 N7B C65B 80.1(13) . .
N9B Nd6 N7B C65B 153.7(15) . .
N7A Nd6 N7B C65B 45(3) . .
Se2 Nd6 N7B C65B 177.8(10) . .
Se4 Nd6 N7B C65B -122.3(13) . .
Se1 Nd6 N7B C65B 90.5(15) . .
Se7 Nd6 N7B C65B 0.8(13) . .
Se3 Nd6 N7B C65B -85.0(13) . .
C65B N7B C61B C62B 0.0 . .
Nd6 N7B C61B C62B -170.3(17) . .
N7B C61B C62B C63B 0.0 . .
C61B C62B C63B C64B 0.0 . .
C62B C63B C64B C65B 0.0 . .
C63B C64B C65B N7B 0.0 . .
C61B N7B C65B C64B 0.0 . .
Nd6 N7B C65B C64B 171.3(15) . .
O1 Nd2 N8B C66B -103.2(17) . .
N2 Nd2 N8B C66B 86.5(14) . .
N8A Nd2 N8B C66B 54(12) . .
Se8 Nd2 N8B C66B -15.6(14) 2_667 .
Se6 Nd2 N8B C66B -70.3(13) . .
Se4 Nd2 N8B C66B -150.7(14) . .
Se3 Nd2 N8B C66B 168.9(13) . .
Se10 Nd2 N8B C66B 68.1(18) 2_667 .
O1 Nd2 N8B C70B 94(2) . .
N2 Nd2 N8B C70B -76.1(16) . .
N8A Nd2 N8B C70B -108(13) . .
Se8 Nd2 N8B C70B -178.2(15) 2_667 .
Se6 Nd2 N8B C70B 127.1(16) . .
Se4 Nd2 N8B C70B 46.7(15) . .
Se3 Nd2 N8B C70B 6.3(16) . .
Se10 Nd2 N8B C70B -94.5(19) 2_667 .
C70B N8B C66B C67B 0.0 . .
Nd2 N8B C66B C67B -163.1(16) . .
N8B C66B C67B C68B 0.0 . .
C66B C67B C68B C69B 0.0 . .
C67B C68B C69B C70B 0.0 . .
C68B C69B C70B N8B 0.0 . .
C66B N8B C70B C69B 0.0 . .
Nd2 N8B C70B C69B 161.7(17) . .
O2 Nd6 N9B C71B -13(2) . .
N9A Nd6 N9B C71B 44(2) . .
N7B Nd6 N9B C71B 120.9(15) . .
N1 Nd6 N9B C71B -154.7(14) . .
N7A Nd6 N9B C71B 134.1(14) . .
Se2 Nd6 N9B C71B -44.5(12) . .
Se4 Nd6 N9B C71B 31.7(12) . .
Se1 Nd6 N9B C71B -86.6(13) . .
Se7 Nd6 N9B C71B 178.3(10) . .
Se3 Nd6 N9B C71B 69.8(13) . .
O2 Nd6 N9B C75B 173.4(13) . .
N9A Nd6 N9B C75B -129(3) . .
N7B Nd6 N9B C75B -52.4(13) . .
N1 Nd6 N9B C75B 32.0(12) . .
N7A Nd6 N9B C75B -39.2(12) . .
Se2 Nd6 N9B C75B 142.1(13) . .
Se4 Nd6 N9B C75B -141.6(12) . .
Se1 Nd6 N9B C75B 100.1(12) . .
Se7 Nd6 N9B C75B 4.9(18) . .
Se3 Nd6 N9B C75B -103.5(12) . .
C75B N9B C71B C72B 0.0 . .
Nd6 N9B C71B C72B -173.4(16) . .
N9B C71B C72B C73B 0.0 . .
C71B C72B C73B C74B 0.0 . .
C72B C73B C74B C75B 0.0 . .
C73B C74B C75B N9B 0.0 . .
C71B N9B C75B C74B 0.0 . .
Nd6 N9B C75B C74B 173.2(16) . .
C80 N10 C76 C77 0.0 . .
C235 N10 C76 C77 31(10) . .
N10 C76 C77 C78 0.0 . .
C76 C77 C78 C79 0.0 . .
C77 C78 C79 C80 0.0 . .
C78 C79 C80 N10 0.0 . .
C76 N10 C80 C79 0.0 . .
C235 N10 C80 C79 -43(18) . .
Se15 Hg2 Se13 C81 170.2(6) . .
Se14 Hg2 Se13 C81 -9.7(6) . .
Hg2 Se13 C81 C82 22.1(15) . .
Hg2 Se13 C81 C86 -157.9(15) . .
C86 C81 C82 C83 0.0 . .
Se13 C81 C82 C83 179.98(14) . .
C81 C82 C83 C84 0.0 . .
C82 C83 C84 C85 0.0 . .
C83 C84 C85 C86 0.0 . .
C84 C85 C86 C81 0.0 . .
C82 C81 C86 C85 0.0 . .
Se13 C81 C86 C85 -179.98(14) . .
Se13 Hg2 Se14 C87 157.7(13) . .
Se15 Hg2 Se14 C87 -22.2(13) . .
Hg2 Se14 C87 C88 -55(3) . .
Hg2 Se14 C87 C92 125(3) . .
C92 C87 C88 C89 0.0 . .
Se14 C87 C88 C89 179.99(14) . .
C87 C88 C89 C90 0.0 . .
C88 C89 C90 C91 0.0 . .
C89 C90 C91 C92 0.0 . .
C90 C91 C92 C87 0.0 . .
C88 C87 C92 C91 0.0 . .
Se14 C87 C92 C91 -179.99(14) . .
Se13 Hg2 Se15 C93 -21.4(5) . .
Se14 Hg2 Se15 C93 158.6(5) . .
Hg2 Se15 C93 C94 -15.4(13) . .
Hg2 Se15 C93 C98 164.6(13) . .
C98 C93 C94 C95 0.0 . .
Se15 C93 C94 C95 -179.97(14) . .
C93 C94 C95 C96 0.0 . .
C94 C95 C96 C97 0.0 . .
C95 C96 C97 C98 0.0 . .
C96 C97 C98 C93 0.0 . .
C94 C93 C98 C97 0.0 . .
Se15 C93 C98 C97 179.97(14) . .
Se24 Hg2B Se23 C231 86(9) . .
Se25 Hg2B Se23 C231 -94(9) . .
Hg2B Se23 C231 C232 -84(17) . .
Hg2B Se23 C231 C236 96(17) . .
C236 C231 C232 C233 0.00(6) . .
Se23 C231 C232 C233 180.00(16) . .
C231 C232 C233 C234 0.00(16) . .
C232 C233 C234 C235 0.0 . .
C233 C234 C235 C236 0.0(2) . .
C233 C234 C235 N10 -133(28) . .
C76 N10 C235 C234 124(25) . .
C80 N10 C235 C234 -93(32) . .
C76 N10 C235 C236 58(21) . .
C80 N10 C235 C236 -159(33) . .
C234 C235 C236 C231 0.00(5) . .
N10 C235 C236 C231 29(22) . .
C232 C231 C236 C235 0.00(9) . .
Se23 C231 C236 C235 180.00(17) . .
Se25 Hg2B Se24 C241 11(3) . .
Se23 Hg2B Se24 C241 -169(3) . .
Hg2B Se24 C241 C242 80(6) . .
Hg2B Se24 C241 C246 -100(6) . .
C246 C241 C242 C243 0.0 . .
Se24 C241 C242 C243 180.00(14) . .
C241 C242 C243 C244 0.0 . .
C242 C243 C244 C245 0.00(5) . .
C243 C244 C245 C246 0.0 . .
C244 C245 C246 C241 0.0 . .
C242 C241 C246 C245 0.00(5) . .
Se24 C241 C246 C245 180.00(14) . .
Se24 Hg2B Se25 C251 -7(2) . .
Se23 Hg2B Se25 C251 173(2) . .
Hg2B Se25 C251 C252 111(4) . .
Hg2B Se25 C251 C256 -69(4) . .
C256 C251 C252 C253 0.0 . .
Se25 C251 C252 C253 -179.99(14) . .
C251 C252 C253 C254 0.0 . .
C252 C253 C254 C255 0.0 . .
C253 C254 C255 C256 0.0 . .
C254 C255 C256 C251 0.0 . .
C252 C251 C256 C255 0.0 . .
Se25 C251 C256 C255 179.99(14) . .
C346 N341 C342 C343 0.0 . .
N341 C342 C343 C344 0.0 . .
C342 C343 C344 C345 0.0 . .
C343 C344 C345 C346 0.0 . .
C344 C345 C346 N341 0.0 . .
C342 N341 C346 C345 0.0 . .
Se17 Hg3 Se16 C99 171.4(6) . .
Se18 Hg3 Se16 C99 -8.6(6) . .
Hg3 Se16 C99 C100 1(2) . .
Hg3 Se16 C99 C104 -179(2) . .
C104 C99 C100 C101 0.0 . .
Se16 C99 C100 C101 179.97(14) . .
C99 C100 C101 C102 0.0 . .
C100 C101 C102 C103 0.0 . .
C101 C102 C103 C104 0.0 . .
C102 C103 C104 C99 0.0 . .
C100 C99 C104 C103 0.0 . .
Se16 C99 C104 C103 -179.97(14) . .
Se16 Hg3 Se17 C105 -5.4(6) . .
Se18 Hg3 Se17 C105 174.6(6) . .
Hg3 Se17 C105 C106 5.9(19) . .
Hg3 Se17 C105 C110 -174.1(19) . .
C110 C105 C106 C107 0.0 . .
Se17 C105 C106 C107 179.98(14) . .
C105 C106 C107 C108 0.0 . .
C106 C107 C108 C109 0.0 . .
C107 C108 C109 C110 0.0 . .
C108 C109 C110 C105 0.0 . .
C106 C105 C110 C109 0.0 . .
Se17 C105 C110 C109 -179.99(14) . .
Se17 Hg3 Se18 C111 -8.0(6) . .
Se16 Hg3 Se18 C111 172.0(6) . .
Hg3 Se18 C111 C112 157.0(15) . .
Hg3 Se18 C111 C116 -23.0(15) . .
C116 C111 C112 C113 0.0 . .
Se18 C111 C112 C113 179.98(14) . .
C111 C112 C113 C114 0.0 . .
C112 C113 C114 C115 0.0 . .
C113 C114 C115 C116 0.0 . .
C114 C115 C116 C111 0.0 . .
C112 C111 C116 C115 0.0 . .
Se18 C111 C116 C115 -179.98(14) . .
